data_7711522
loop_
_publ_author_name
'Collins, Brenna K.'
'Bhuvanesh, Nattamai'
'Gladysz, John A.'

_publ_section_title
;
 A new supramolecular bonding motif involving NH bonds of ammonium salts
 and macrocycles derived from platinum corners and butadiynediyl linkers
;
_journal_name_full 'Dalton Transactions'
_journal_paper_doi 10.1039/D2DT02680E
_journal_year 2022
_chemical_formula_moiety 'C132 H114 P8 Pt4, 1.012(I), 1.62(C H2 Cl2), C4 H12 N'
_chemical_formula_sum 'C137.62 H129.24 Cl3.24 I1.01 N P8 Pt4'
_chemical_formula_weight 3068.45
_space_group_crystal_system trigonal
_space_group_IT_number 147
_space_group_name_Hall '-P 3'
_space_group_name_H-M_alt 'P -3'
_atom_sites_solution_hydrogens geom
_atom_sites_solution_primary dual
_audit_creation_date 2021-09-24
_audit_creation_method
;
Olex2 1.5
(compiled 2021.08.20 svn.r13c46975 for OlexSys, GUI svn.r6396)
;
_audit_update_record
;
2022-06-30 deposited with the CCDC.	2022-09-28 downloaded from the CCDC.
;
_cell_angle_alpha 90
_cell_angle_beta 90
_cell_angle_gamma 120
_cell_formula_units_Z 6
_cell_length_a 35.0101(8)
_cell_length_b 35.0101(8)
_cell_length_c 21.4586(5)
_cell_measurement_reflns_used 9830
_cell_measurement_temperature 110.0
_cell_measurement_theta_max 24.974
_cell_measurement_theta_min 2.227
_cell_volume 22778.2(9)
_computing_cell_refinement 'SAINT V8.38A (Bruker, 2018)'
_computing_data_reduction 'SAINT V8.38A (Bruker, 2018)'
_computing_molecular_graphics 'Olex2 1.5 (Dolomanov et al., 2009)'
_computing_publication_material 'Olex2 1.5 (Dolomanov et al., 2009)'
_computing_structure_refinement 'SHELXL 2018/3 (Sheldrick, 2015)'
_computing_structure_solution 'SHELXT 2018/2 (Sheldrick, 2018)'
_diffrn_ambient_temperature 110.0
_diffrn_measured_fraction_theta_full 1.000
_diffrn_measured_fraction_theta_max 1.000
_diffrn_measurement_device_type 'Bruker Quest (PHOTON III)'
_diffrn_measurement_method '\f and \w scans'
_diffrn_radiation_type MoK\a
_diffrn_radiation_wavelength 0.71073
_diffrn_reflns_av_R_equivalents 0.0807
_diffrn_reflns_av_unetI/netI 0.0291
_diffrn_reflns_Laue_measured_fraction_full 1.000
_diffrn_reflns_Laue_measured_fraction_max 1.000
_diffrn_reflns_limit_h_max 41
_diffrn_reflns_limit_h_min -41
_diffrn_reflns_limit_k_max 41
_diffrn_reflns_limit_k_min -41
_diffrn_reflns_limit_l_max 25
_diffrn_reflns_limit_l_min -25
_diffrn_reflns_number 528742
_diffrn_reflns_point_group_measured_fraction_full 1.000
_diffrn_reflns_point_group_measured_fraction_max 1.000
_diffrn_reflns_theta_full 25.019
_diffrn_reflns_theta_max 25.019
_diffrn_reflns_theta_min 1.777
_diffrn_source_current 1.0
_diffrn_source_power 0.05
_diffrn_source_voltage 50.0
_diffrn_standards_number 0
_exptl_absorpt_coefficient_mu 4.061
_exptl_absorpt_correction_T_max 0.4286
_exptl_absorpt_correction_T_min 0.2722
_exptl_absorpt_correction_type multi-scan
_exptl_absorpt_process_details
;
SADABS-2016/2 (Bruker,2016/2) was used for absorption correction.
wR2(int) was 0.1137 before and 0.0654 after correction.
The Ratio of minimum to maximum transmission is 0.6351.
The \l/2 correction factor is Not present.
;
_exptl_crystal_colour yellow
_exptl_crystal_colour_primary yellow
_exptl_crystal_density_diffrn 1.342
_exptl_crystal_description block
_exptl_crystal_F_000 9016
_exptl_crystal_size_max 0.049
_exptl_crystal_size_mid 0.034
_exptl_crystal_size_min 0.021
_refine_diff_density_max 2.107
_refine_diff_density_min -1.103
_refine_diff_density_rms 0.151
_refine_ls_extinction_method none
_refine_ls_goodness_of_fit_ref 1.049
_refine_ls_hydrogen_treatment constr
_refine_ls_matrix_type full
_refine_ls_number_parameters 1445
_refine_ls_number_reflns 26831
_refine_ls_number_restraints 336
_refine_ls_restrained_S_all 1.052
_refine_ls_R_factor_all 0.0732
_refine_ls_R_factor_gt 0.0506
_refine_ls_shift/su_max 0.003
_refine_ls_shift/su_mean 0.000
_refine_ls_structure_factor_coef Fsqd
_refine_ls_weighting_details 'w=1/[\s^2^(Fo^2^)+(0.0679P)^2^+176.0349P] where P=(Fo^2^+2Fc^2^)/3'
_refine_ls_weighting_scheme calc
_refine_ls_wR_factor_gt 0.1286
_refine_ls_wR_factor_ref 0.1481
_reflns_Friedel_coverage 0.000
_reflns_number_gt 20621
_reflns_number_total 26831
_reflns_threshold_expression 'I > 2\s(I)'
_cod_data_source_file d2dt02680e2.cif
_cod_data_source_block bciii57a4
_cod_original_cell_volume 22778.1(12)
_cod_database_code 7711522
_shelx_shelxl_version_number 2018/3
_shelx_space_group_comment
;
The symmetry employed for this shelxl refinement is uniquely defined
by the following loop, which should always be used as a source of
symmetry information in preference to the above space-group names.
They are only intended as comments.
;
_shelx_estimated_absorpt_t_max 0.920
_shelx_estimated_absorpt_t_min 0.826
_olex2_refinement_description
;
1. Fixed Uiso
 At 1.2 times of:
  All C(H) groups, All C(H,H) groups, All N(H,H) groups
 At 1.5 times of:
  All C(H,H,H) groups
2. Restrained distances
 Cl2-C1A = Cl3-C1A
 1.771 with sigma of 0.01
 Cl1-C1B = Cl4-C1B
 1.771 with sigma of 0.01
 Cl3-C1A = Cl2-C1A
 1.77 with sigma of 0.02
 Cl5-C1D = Cl6-C1D
 1.771 with sigma of 0.01
 Cl2-Cl3
 2.916 with sigma of 0.03
 Cl1-Cl4
 2.916 with sigma of 0.03
 Cl5-Cl6
 2.916 with sigma of 0.03
 C1E-C1F = C1G-C1H
 1.51 with sigma of 0.02
 C1F-N6 = C1G-N6
 1.49 with sigma of 0.02
 C1F-C1G = C1E-N6
 2.5 with sigma of 0.04
3. Uiso/Uaniso restraints and constraints
Cl2 \\sim Cl3 \\sim C1A: within 2A with sigma of 0.01 and sigma for terminal
atoms of 0.02 within 2A
Cl1 \\sim Cl4 \\sim C1B: within 2A with sigma of 0.01 and sigma for terminal
atoms of 0.02 within 2A
Cl5 \\sim Cl6 \\sim C1D: within 2A with sigma of 0.01 and sigma for terminal
atoms of 0.02 within 2A
N6 \\sim C1E \\sim C1F \\sim C1G \\sim C1H: within 2A with sigma of 0.005 and
sigma for terminal atoms of 0.01 within 2A
C52 \\sim C47 \\sim C48 \\sim C49 \\sim C50 \\sim C51: within 2A with sigma of
0.01 and sigma for terminal atoms of 0.02 within 2A
C36 \\sim C41 \\sim C40 \\sim C38 \\sim C39 \\sim C37: within 2A with sigma of
0.01 and sigma for terminal atoms of 0.02 within 2A
C29 \\sim C24 \\sim C25 \\sim C26 \\sim C27 \\sim C28: within 2A with sigma of
0.01 and sigma for terminal atoms of 0.02 within 2A
Uanis(C1A) = Uanis(C1B)
4. Rigid body (RIGU) restrains
 Cl2, Cl3, C1A
 with sigma for 1-2 distances of 0.01 and sigma for 1-3 distances of 0.01
 Cl1, Cl4, C1B
 with sigma for 1-2 distances of 0.01 and sigma for 1-3 distances of 0.01
 Cl5, Cl6, C1D
 with sigma for 1-2 distances of 0.01 and sigma for 1-3 distances of 0.01
 N6, C1E, C1F, C1G, C1H
 with sigma for 1-2 distances of 0.005 and sigma for 1-3 distances of 0.005
 C52, C47, C48, C49, C50, C51
 with sigma for 1-2 distances of 0.01 and sigma for 1-3 distances of 0.01
 C36, C41, C40, C38, C39, C37
 with sigma for 1-2 distances of 0.01 and sigma for 1-3 distances of 0.01
 C29, C24, C25, C26, C27, C28
 with sigma for 1-2 distances of 0.01 and sigma for 1-3 distances of 0.01
5. Others
 1*[Sof(I4)]+1*[Sof(I2)]+1*[Sof(I5)]+1*[Sof(I3)]=0.66667 with esd of 0.005
 Sof(Cl1)=Sof(Cl4)=Sof(C1B)=Sof(H1Ba)=Sof(H1Bb)=1-FVAR(1)
 Sof(Cl2)=Sof(Cl3)=Sof(C1A)=Sof(H1Aa)=Sof(H1Ab)=FVAR(1)
 Fixed Sof: Cl5(0.62) Cl6(0.62) C1D(0.62) H1Da(0.62) H1Db(0.62)
6.a Free rotating group:
 Cl1(Cl4,C1B), Cl5(Cl6,C1D)
6.b Secondary CH2 refined with riding coordinates:
 C13(H13a,H13b), C15(H15a,H15b), C42(H42a,H42b), C44(H44a,H44b), C71(H71a,
 H71b), C73(H73a,H73b), C100(H10a,H10b), C102(H10c,H10d), C1B(H1Ba,H1Bb),
 C1A(H1Aa,H1Ab), C1D(H1Da,H1Db), N6(H6a,H6b), C1F(H1Fa,H1Fb), C1G(H1Ga,H1Gb)
6.c Me refined with riding coordinates:
 C1E(H1Ea,H1Eb,H1Ec), C1H(H1Ha,H1Hb,H1Hc)
6.d Aromatic/amide H refined with riding coordinates:
 C2(H2), C3(H3), C4(H4), C8(H8), C9(H9), C10(H10), C11(H11), C12(H12),
 C19(H19), C20(H20), C21(H21), C22(H22), C23(H23), C25(H25), C26(H26), C27(H27),
  C28(H28), C29(H29), C31(H31), C32(H32), C33(H33), C34(H34), C35(H35),
 C37(H37), C48(H48), C49(H49), C50(H50), C51(H51), C52(H52), C54(H54), C55(H55),
  C56(H56), C57(H57), C58(H58), C60(H60), C61(H61), C62(H62), C63(H63),
 C64(H64), C66(H66), C67(H67), C68(H68), C69(H69), C70(H70), C77(H77), C78(H78),
  C79(H79), C80(H80), C81(H81), C83(H83), C84(H84), C85(H85), C86(H86),
 C87(H87), C89(H89), C90(H90), C91(H91), C92(H92), C93(H93), C95(H95), C96(H96),
  C97(H97), C98(H98), C99(H99), C106(H106), C107(H107), C108(H108), C109(H109),
 C110(H110), C112(H112), C113(H113), C114(H114), C115(H115), C116(H116)
6.e Fitted hexagon refined as free rotating group:
 C36(C37,C38,C39,C40,C41)
6.f Idealised Me refined as rotating group:
 C16(H16a,H16b,H16c), C17(H17a,H17b,H17c), C45(H45a,H45b,H45c), C46(H46a,H46b,
 H46c), C74(H74a,H74b,H74c), C75(H75a,H75b,H75c), C103(H10e,H10f,H10g),
 C104(H10h,H10i,H10j)
;
_smtbx_masks_special_details
;
A solvent mask was calculated and 401 electrons were 
found in a volume of 4447\%A^3^ in 3 voids per unit cell. 
This is consistent with the presence of 
1.5[CH2Cl2], 0.5[H2O] per Asymmetric Unit 
which account for 408 electrons 
per unit cell.

Data were collected on several crystals from different
batches using both Cu and Mo sources (depending on the
quality and size of the crystals, we here report 
our best structure model collected using Mo source). All the structure
models indicate the presence of diethylammonium
ion occupying the void created by the Pt4 complex. 
However, we found clear presence of only one location
for I (viz., I1) occupying special position (1/3,2/3,0.199)
with an occupancy of 0.3333. Our elemental analysis clearly
confirmed the presence of full iodine. Thus we have distributed
I at some of the residual electron density peaks with a
restraint set to add-up the total occupancy of I to 1.
Our Fourier difference maps showed several additional residual 
electron density peaks near disorded iodine suggesting 
the presence of partially occupied and or disordered solvent.
At this point we had the following reliability factors 
R1 - 5.81 and wR2 19.07. We used Olex2 to mask the latter solvent
molecules which decreased the reliability factors significantly
R1 - 5.06 and wR2 14.81.
;
_smtbx_masks_void_probe_radius 1.2
_smtbx_masks_void_truncation_radius 1.2
_olex2_submission_special_instructions 'No special instructions were received'

loop_
_space_group_symop_operation_xyz
'x, y, z'
'-y, x-y, z'
'-x+y, -x, z'
'-x, -y, -z'
'y, -x+y, -z'
'x-y, x, -z'

loop_
_atom_site_label
_atom_site_type_symbol
_atom_site_fract_x
_atom_site_fract_y
_atom_site_fract_z
_atom_site_U_iso_or_equiv
_atom_site_adp_type
_atom_site_occupancy
_atom_site_site_symmetry_order
_atom_site_calc_flag
_atom_site_refinement_flags_posn
_atom_site_refinement_flags_adp
_atom_site_refinement_flags_occupancy
_atom_site_disorder_assembly
_atom_site_disorder_group
Pt1 Pt 0.52495(2) 0.40228(2) 0.46664(2) 0.04222(9) Uani 1 1 d . . . . .
Pt2 Pt 0.28754(2) 0.29496(2) 0.32824(2) 0.05348(11) Uani 1 1 d . . . . .
Pt3 Pt 0.38202(2) 0.51941(2) 0.15720(2) 0.03410(8) Uani 1 1 d . . . . .
Pt4 Pt 0.62173(2) 0.56131(2) 0.18341(2) 0.03787(9) Uani 1 1 d . . . . .
P1 P 0.59590(8) 0.43438(8) 0.50193(11) 0.0463(5) Uani 1 1 d . . . . .
P2 P 0.49406(7) 0.35542(8) 0.54947(10) 0.0423(5) Uani 1 1 d . . . . .
P3 P 0.27009(9) 0.23116(9) 0.37907(16) 0.0708(8) Uani 1 1 d . . . . .
P4 P 0.22312(9) 0.26731(10) 0.27459(16) 0.0700(8) Uani 1 1 d . . . . .
P5 P 0.31124(7) 0.50613(7) 0.15386(10) 0.0384(5) Uani 1 1 d . . . . .
P6 P 0.41140(6) 0.57874(6) 0.09186(9) 0.0331(4) Uani 1 1 d . . . . .
P7 P 0.65287(7) 0.61547(7) 0.10941(9) 0.0380(4) Uani 1 1 d . . . . .
P8 P 0.68485(7) 0.56293(9) 0.21251(10) 0.0493(6) Uani 1 1 d . . . . .
C1 C 0.6354(3) 0.4349(3) 0.4447(5) 0.052(2) Uani 1 1 d . . . . .
C1S C 0.4640(3) 0.3766(3) 0.4309(4) 0.046(2) Uani 1 1 d . . . . .
C2 C 0.6202(4) 0.4097(4) 0.3932(5) 0.078(3) Uani 1 1 d . . . . .
H2 H 0.589434 0.394093 0.384992 0.093 Uiso 1 1 calc R U . . .
C2S C 0.4271(3) 0.3593(3) 0.4095(4) 0.047(2) Uani 1 1 d . . . . .
C3 C 0.6492(5) 0.4060(5) 0.3510(6) 0.092(4) Uani 1 1 d . . . . .
H3 H 0.638271 0.387491 0.315390 0.110 Uiso 1 1 calc R U . . .
C3S C 0.3843(3) 0.3395(3) 0.3865(4) 0.047(2) Uani 1 1 d . . . . .
C4 C 0.6932(6) 0.4297(6) 0.3630(9) 0.127(6) Uani 1 1 d . . . . .
H4 H 0.713283 0.429633 0.333243 0.153 Uiso 1 1 calc R U . . .
C4S C 0.3471(3) 0.3223(3) 0.3671(4) 0.0441(19) Uani 1 1 d . . . . .
C5 C 0.7099(5) 0.4542(6) 0.4182(9) 0.120(6) Uani 1 1 d . . . . .
C5S C 0.3077(3) 0.3535(3) 0.2895(4) 0.051(2) Uani 1 1 d . . . . .
C6 C 0.6802(4) 0.4571(5) 0.4609(7) 0.091(4) Uani 1 1 d . . . . .
C6S C 0.3237(3) 0.3900(3) 0.2666(4) 0.0442(19) Uani 1 1 d . . . . .
C7 C 0.6173(3) 0.4912(3) 0.5275(4) 0.052(2) Uani 1 1 d . . . . .
C7S C 0.3436(3) 0.4314(3) 0.2388(4) 0.0427(19) Uani 1 1 d . . . . .
C8 C 0.5971(3) 0.5138(3) 0.5075(4) 0.054(2) Uani 1 1 d . . . . .
H8 H 0.573223 0.500363 0.479037 0.064 Uiso 1 1 calc R U . . .
C8S C 0.3599(3) 0.4662(3) 0.2131(4) 0.0395(18) Uani 1 1 d . . . . .
C9 C 0.6117(4) 0.5569(4) 0.5290(4) 0.067(3) Uani 1 1 d . . . . .
H9 H 0.596798 0.571907 0.515987 0.080 Uiso 1 1 calc R U . . .
C9S C 0.4433(2) 0.5291(2) 0.1645(3) 0.0346(16) Uani 1 1 d . . . . .
C10 C 0.6470(4) 0.5774(4) 0.5683(4) 0.068(3) Uani 1 1 d . . . . .
H10 H 0.657856 0.607126 0.580444 0.082 Uiso 1 1 calc R U . . .
C10S C 0.4812(3) 0.5370(3) 0.1652(3) 0.0367(17) Uani 1 1 d . . . . .
C11 C 0.6668(4) 0.5544(4) 0.5902(5) 0.071(3) Uani 1 1 d . . . . .
H11 H 0.690472 0.567655 0.619157 0.086 Uiso 1 1 calc R U . . .
C11S C 0.5239(3) 0.5457(3) 0.1681(3) 0.0374(17) Uani 1 1 d . . . . .
C12 C 0.6518(4) 0.5122(3) 0.5696(5) 0.065(3) Uani 1 1 d . . . . .
H12 H 0.665615 0.496602 0.584732 0.078 Uiso 1 1 calc R U . . .
C12S C 0.5621(3) 0.5542(3) 0.1703(3) 0.0366(17) Uani 1 1 d . . . . .
C13 C 0.6073(3) 0.4065(3) 0.5655(5) 0.062(3) Uani 1 1 d . . . . .
H13A H 0.610715 0.382610 0.546433 0.074 Uiso 1 1 calc R U . . .
H13B H 0.636387 0.428016 0.583064 0.074 Uiso 1 1 calc R U . . .
C13S C 0.5929(2) 0.5150(3) 0.2512(4) 0.042(2) Uani 1 1 d . . . . .
C14 C 0.5767(3) 0.3867(3) 0.6189(5) 0.063(3) Uani 1 1 d . . . . .
C14S C 0.5776(3) 0.4905(3) 0.2944(4) 0.0410(19) Uani 1 1 d . . . . .
C15 C 0.5318(3) 0.3477(3) 0.6006(4) 0.054(2) Uani 1 1 d . . . . .
H15A H 0.515685 0.334239 0.639704 0.065 Uiso 1 1 calc R U . . .
H15B H 0.537487 0.325562 0.580394 0.065 Uiso 1 1 calc R U . . .
C15S C 0.5615(3) 0.4633(3) 0.3453(4) 0.045(2) Uani 1 1 d . . . . .
C16 C 0.5705(4) 0.4224(4) 0.6524(5) 0.074(3) Uani 1 1 d . . . . .
H16A H 0.554224 0.431771 0.625237 0.112 Uiso 1 1 calc R U . . .
H16B H 0.599441 0.447758 0.662160 0.112 Uiso 1 1 calc R U . . .
H16C H 0.553908 0.410145 0.691076 0.112 Uiso 1 1 calc R U . . .
C16S C 0.5475(3) 0.4409(3) 0.3908(4) 0.045(2) Uani 1 1 d . . . . .
C17 C 0.5976(4) 0.3682(4) 0.6637(5) 0.076(3) Uani 1 1 d . . . . .
H17A H 0.624892 0.392513 0.680872 0.114 Uiso 1 1 calc R U . . .
H17B H 0.604215 0.347880 0.641152 0.114 Uiso 1 1 calc R U . . .
H17C H 0.576973 0.352417 0.697744 0.114 Uiso 1 1 calc R U . . .
C18 C 0.4595(3) 0.3681(3) 0.6002(4) 0.047(2) Uani 1 1 d . . . . .
C19 C 0.4604(4) 0.3640(4) 0.6641(4) 0.063(3) Uani 1 1 d . . . . .
H19 H 0.477767 0.352990 0.682209 0.076 Uiso 1 1 calc R U . . .
C20 C 0.4363(4) 0.3758(4) 0.7014(5) 0.073(3) Uani 1 1 d . . . . .
H20 H 0.436796 0.373185 0.745394 0.087 Uiso 1 1 calc R U . . .
C21 C 0.4106(4) 0.3920(4) 0.6737(5) 0.081(4) Uani 1 1 d . . . . .
H21 H 0.395355 0.402293 0.698999 0.097 Uiso 1 1 calc R U . . .
C22 C 0.4078(4) 0.3927(5) 0.6106(5) 0.094(5) Uani 1 1 d . . . . .
H22 H 0.388375 0.400865 0.591643 0.113 Uiso 1 1 calc R U . . .
C23 C 0.4336(4) 0.3813(5) 0.5736(5) 0.088(4) Uani 1 1 d . . . . .
H23 H 0.432674 0.383041 0.529468 0.106 Uiso 1 1 calc R U . . .
C24 C 0.4578(3) 0.2990(3) 0.5258(4) 0.056(2) Uani 1 1 d . U . . .
C25 C 0.4276(4) 0.2673(4) 0.5655(6) 0.079(3) Uani 1 1 d . U . . .
H25 H 0.424061 0.275883 0.606160 0.095 Uiso 1 1 calc R U . . .
C26 C 0.4017(5) 0.2225(5) 0.5479(6) 0.094(3) Uani 1 1 d . U . . .
H26 H 0.382037 0.201118 0.576791 0.113 Uiso 1 1 calc R U . . .
C27 C 0.4053(5) 0.2106(5) 0.4896(7) 0.098(3) Uani 1 1 d . U . . .
H27 H 0.384698 0.182235 0.474116 0.118 Uiso 1 1 calc R U . . .
C28 C 0.4374(5) 0.2387(5) 0.4549(7) 0.110(4) Uani 1 1 d . U . . .
H28 H 0.443468 0.228708 0.416953 0.132 Uiso 1 1 calc R U . . .
C29 C 0.4637(5) 0.2835(4) 0.4715(7) 0.098(3) Uani 1 1 d . U . . .
H29 H 0.486108 0.303095 0.443703 0.118 Uiso 1 1 calc R U . . .
C30 C 0.3057(4) 0.2091(4) 0.3600(6) 0.078(3) Uani 1 1 d . . . . .
C31 C 0.3375(4) 0.2283(4) 0.3147(7) 0.082(4) Uani 1 1 d . . . . .
H31 H 0.342403 0.254757 0.295125 0.098 Uiso 1 1 calc R U . . .
C32 C 0.3624(5) 0.2094(5) 0.2973(7) 0.100(4) Uani 1 1 d . . . . .
H32 H 0.383846 0.222706 0.265325 0.120 Uiso 1 1 calc R U . . .
C33 C 0.3566(6) 0.1714(5) 0.3258(9) 0.104(5) Uani 1 1 d . . . . .
H33 H 0.374422 0.159033 0.314739 0.125 Uiso 1 1 calc R U . . .
C34 C 0.3241(6) 0.1518(5) 0.3709(9) 0.119(6) Uani 1 1 d . . . . .
H34 H 0.318767 0.125004 0.389583 0.142 Uiso 1 1 calc R U . . .
C35 C 0.2992(5) 0.1709(4) 0.3892(8) 0.098(4) Uani 1 1 d . . . . .
H35 H 0.277930 0.157871 0.421485 0.117 Uiso 1 1 calc R U . . .
C36 C 0.2755(4) 0.2397(4) 0.4647(4) 0.105(3) Uani 1 1 d G U . . .
C37 C 0.3165(3) 0.2548(4) 0.4924(5) 0.125(4) Uani 1 1 d G U . . .
H37 H 0.340988 0.259433 0.467811 0.150 Uiso 1 1 calc R U . . .
C38 C 0.3215(3) 0.2631(4) 0.5561(5) 0.139(5) Uani 1 1 d G U . . .
C39 C 0.2857(5) 0.2563(5) 0.5921(4) 0.137(4) Uani 1 1 d G U . . .
C40 C 0.2447(4) 0.2412(5) 0.5644(5) 0.158(5) Uani 1 1 d G U . . .
C41 C 0.2396(3) 0.2329(4) 0.5007(6) 0.145(5) Uani 1 1 d G U . . .
C42 C 0.2145(4) 0.1841(4) 0.3683(9) 0.111(6) Uani 1 1 d . . . . .
H42A H 0.215055 0.157067 0.380675 0.134 Uiso 1 1 calc R U . . .
H42B H 0.194557 0.187451 0.397532 0.134 Uiso 1 1 calc R U . . .
C43 C 0.1944(5) 0.1766(4) 0.3027(10) 0.115(6) Uani 1 1 d . . . . .
C44 C 0.1800(4) 0.2100(4) 0.2883(8) 0.107(5) Uani 1 1 d . . . . .
H44A H 0.161528 0.209787 0.323387 0.128 Uiso 1 1 calc R U . . .
H44B H 0.160871 0.199624 0.250890 0.128 Uiso 1 1 calc R U . . .
C45 C 0.2237(6) 0.1755(5) 0.2541(9) 0.128(7) Uani 1 1 d . . . . .
H45A H 0.251305 0.203851 0.253155 0.192 Uiso 1 1 calc R U . . .
H45B H 0.209152 0.169960 0.213440 0.192 Uiso 1 1 calc R U . . .
H45C H 0.230171 0.151878 0.263477 0.192 Uiso 1 1 calc R U . . .
C46 C 0.1514(6) 0.1306(5) 0.3022(12) 0.189(12) Uani 1 1 d . . . . .
H46A H 0.138728 0.123699 0.344136 0.283 Uiso 1 1 calc R U . . .
H46B H 0.158454 0.108047 0.288890 0.283 Uiso 1 1 calc R U . . .
H46C H 0.130160 0.131260 0.273131 0.283 Uiso 1 1 calc R U . . .
C47 C 0.1934(4) 0.2967(4) 0.2885(6) 0.078(3) Uani 1 1 d . U . . .
C48 C 0.1669(5) 0.2862(5) 0.3410(7) 0.103(3) Uani 1 1 d . U . . .
H48 H 0.164696 0.264250 0.369105 0.123 Uiso 1 1 calc R U . . .
C49 C 0.1436(5) 0.3082(6) 0.3522(7) 0.111(3) Uani 1 1 d . U . . .
H49 H 0.124615 0.300331 0.387276 0.133 Uiso 1 1 calc R U . . .
C50 C 0.1481(4) 0.3417(5) 0.3123(6) 0.094(3) Uani 1 1 d . U . . .
H50 H 0.132845 0.357257 0.320602 0.113 Uiso 1 1 calc R U . . .
C51 C 0.1742(4) 0.3516(4) 0.2621(6) 0.079(3) Uani 1 1 d . U . . .
H51 H 0.177295 0.374263 0.234735 0.095 Uiso 1 1 calc R U . . .
C52 C 0.1965(3) 0.3293(4) 0.2496(5) 0.069(2) Uani 1 1 d . U . . .
H52 H 0.214368 0.336703 0.213326 0.082 Uiso 1 1 calc R U . . .
C53 C 0.2316(4) 0.2704(3) 0.1893(6) 0.070(3) Uani 1 1 d . . . . .
C54 C 0.1953(4) 0.2547(4) 0.1484(7) 0.086(4) Uani 1 1 d . . . . .
H54 H 0.166311 0.244208 0.163751 0.103 Uiso 1 1 calc R U . . .
C55 C 0.2035(6) 0.2552(5) 0.0841(8) 0.108(5) Uani 1 1 d . . . . .
H55 H 0.178999 0.243233 0.056376 0.129 Uiso 1 1 calc R U . . .
C56 C 0.2449(5) 0.2719(5) 0.0594(7) 0.096(4) Uani 1 1 d . . . . .
H56 H 0.248993 0.272412 0.015571 0.115 Uiso 1 1 calc R U . . .
C57 C 0.2802(5) 0.2879(5) 0.0989(6) 0.088(4) Uani 1 1 d . . . . .
H57 H 0.309126 0.299247 0.082490 0.105 Uiso 1 1 calc R U . . .
C58 C 0.2739(4) 0.2875(4) 0.1641(7) 0.081(3) Uani 1 1 d . . . . .
H58 H 0.298730 0.298976 0.191152 0.097 Uiso 1 1 calc R U . . .
C59 C 0.2704(3) 0.4529(3) 0.1207(4) 0.0416(18) Uani 1 1 d . . . . .
C60 C 0.2794(3) 0.4188(3) 0.1126(4) 0.047(2) Uani 1 1 d . . . . .
H60 H 0.308448 0.424188 0.119435 0.057 Uiso 1 1 calc R U . . .
C61 C 0.2469(3) 0.3774(3) 0.0948(4) 0.051(2) Uani 1 1 d . . . . .
H61 H 0.253634 0.354461 0.089797 0.061 Uiso 1 1 calc R U . . .
C62 C 0.2044(3) 0.3690(3) 0.0841(4) 0.059(2) Uani 1 1 d . . . . .
H62 H 0.181895 0.340196 0.072637 0.071 Uiso 1 1 calc R U . . .
C63 C 0.1952(3) 0.4023(3) 0.0901(5) 0.058(2) Uani 1 1 d . . . . .
H63 H 0.166245 0.396702 0.081484 0.070 Uiso 1 1 calc R U . . .
C64 C 0.2272(3) 0.4440(3) 0.1086(4) 0.051(2) Uani 1 1 d . . . . .
H64 H 0.219976 0.466649 0.113208 0.062 Uiso 1 1 calc R U . . .
C65 C 0.2896(3) 0.5027(3) 0.2320(4) 0.0429(19) Uani 1 1 d . . . . .
C66 C 0.2654(3) 0.4619(3) 0.2611(4) 0.051(2) Uani 1 1 d . . . . .
H66 H 0.258675 0.435726 0.239139 0.062 Uiso 1 1 calc R U . . .
C67 C 0.2508(3) 0.4592(4) 0.3223(4) 0.057(3) Uani 1 1 d . . . . .
H67 H 0.233974 0.431171 0.341415 0.068 Uiso 1 1 calc R U . . .
C68 C 0.2606(3) 0.4967(4) 0.3552(4) 0.057(3) Uani 1 1 d . . . . .
H68 H 0.250056 0.494619 0.396583 0.069 Uiso 1 1 calc R U . . .
C69 C 0.2860(3) 0.5376(4) 0.3272(4) 0.059(3) Uani 1 1 d . . . . .
H69 H 0.293919 0.563759 0.349970 0.071 Uiso 1 1 calc R U . . .
C70 C 0.3000(3) 0.5403(3) 0.2659(4) 0.049(2) Uani 1 1 d . . . . .
H70 H 0.316973 0.568385 0.246934 0.058 Uiso 1 1 calc R U . . .
C71 C 0.3017(3) 0.5472(3) 0.1151(4) 0.0409(18) Uani 1 1 d . . . . .
H71A H 0.269845 0.533267 0.105674 0.049 Uiso 1 1 calc R U . . .
H71B H 0.308873 0.571374 0.145125 0.049 Uiso 1 1 calc R U . . .
C72 C 0.3273(3) 0.5678(3) 0.0548(3) 0.0362(17) Uani 1 1 d . . . . .
C73 C 0.3759(2) 0.6011(3) 0.0695(3) 0.0347(16) Uani 1 1 d . . . . .
H73A H 0.376586 0.620415 0.103683 0.042 Uiso 1 1 calc R U . . .
H73B H 0.389033 0.619961 0.032341 0.042 Uiso 1 1 calc R U . . .
C74 C 0.3223(3) 0.5324(3) 0.0083(4) 0.0383(17) Uani 1 1 d . . . . .
H74A H 0.334026 0.514721 0.026683 0.057 Uiso 1 1 calc R U . . .
H74B H 0.338667 0.546548 -0.029897 0.057 Uiso 1 1 calc R U . . .
H74C H 0.291037 0.513214 -0.001760 0.057 Uiso 1 1 calc R U . . .
C75 C 0.3073(3) 0.5940(3) 0.0253(4) 0.047(2) Uani 1 1 d . . . . .
H75A H 0.275918 0.574091 0.017002 0.071 Uiso 1 1 calc R U . . .
H75B H 0.322596 0.607313 -0.013854 0.071 Uiso 1 1 calc R U . . .
H75C H 0.310749 0.617279 0.054040 0.071 Uiso 1 1 calc R U . . .
C76 C 0.4306(2) 0.5690(3) 0.0171(3) 0.0363(17) Uani 1 1 d . . . . .
C77 C 0.4467(3) 0.6011(3) -0.0286(4) 0.0412(18) Uani 1 1 d . . . . .
H77 H 0.449752 0.629198 -0.020398 0.049 Uiso 1 1 calc R U . . .
C78 C 0.4584(3) 0.5926(3) -0.0860(4) 0.048(2) Uani 1 1 d . . . . .
H78 H 0.469576 0.614881 -0.117163 0.057 Uiso 1 1 calc R U . . .
C79 C 0.4540(3) 0.5515(3) -0.0988(4) 0.049(2) Uani 1 1 d . . . . .
H79 H 0.461822 0.545599 -0.138591 0.059 Uiso 1 1 calc R U . . .
C80 C 0.4381(3) 0.5195(3) -0.0529(4) 0.048(2) Uani 1 1 d . . . . .
H80 H 0.435071 0.491412 -0.061008 0.058 Uiso 1 1 calc R U . . .
C81 C 0.4264(3) 0.5281(3) 0.0051(4) 0.0405(18) Uani 1 1 d . . . . .
H81 H 0.415677 0.506085 0.036603 0.049 Uiso 1 1 calc R U . . .
C82 C 0.4598(2) 0.6256(2) 0.1255(3) 0.0328(16) Uani 1 1 d . . . . .
C83 C 0.5019(3) 0.6338(3) 0.1112(4) 0.0388(17) Uani 1 1 d . . . . .
H83 H 0.505692 0.617197 0.079245 0.047 Uiso 1 1 calc R U . . .
C84 C 0.5385(3) 0.6659(3) 0.1428(4) 0.046(2) Uani 1 1 d . . . . .
H84 H 0.567110 0.671519 0.131521 0.055 Uiso 1 1 calc R U . . .
C85 C 0.5338(3) 0.6893(3) 0.1899(4) 0.045(2) Uani 1 1 d . . . . .
H85 H 0.558848 0.710722 0.212188 0.054 Uiso 1 1 calc R U . . .
C86 C 0.4920(3) 0.6816(3) 0.2050(4) 0.046(2) Uani 1 1 d . . . . .
H86 H 0.488576 0.698079 0.237589 0.055 Uiso 1 1 calc R U . . .
C87 C 0.4550(3) 0.6500(3) 0.1729(4) 0.0384(17) Uani 1 1 d . . . . .
H87 H 0.426536 0.645148 0.183348 0.046 Uiso 1 1 calc R U . . .
C88 C 0.6554(3) 0.6669(3) 0.1314(4) 0.0442(19) Uani 1 1 d . . . . .
C89 C 0.6523(3) 0.6762(4) 0.1929(5) 0.064(3) Uani 1 1 d . . . . .
H89 H 0.645554 0.654186 0.223693 0.077 Uiso 1 1 calc R U . . .
C90 C 0.6588(4) 0.7170(5) 0.2107(6) 0.080(4) Uani 1 1 d . . . . .
H90 H 0.656438 0.723114 0.253174 0.097 Uiso 1 1 calc R U . . .
C91 C 0.6689(4) 0.7489(4) 0.1653(7) 0.080(3) Uani 1 1 d . . . . .
H91 H 0.674645 0.777406 0.177225 0.096 Uiso 1 1 calc R U . . .
C92 C 0.6708(3) 0.7401(4) 0.1042(6) 0.068(3) Uani 1 1 d . . . . .
H92 H 0.676859 0.761980 0.073593 0.082 Uiso 1 1 calc R U . . .
C93 C 0.6638(3) 0.6990(3) 0.0867(5) 0.056(2) Uani 1 1 d . . . . .
H93 H 0.664831 0.692694 0.043894 0.067 Uiso 1 1 calc R U . . .
C94 C 0.6227(3) 0.6021(3) 0.0362(3) 0.0377(17) Uani 1 1 d . . . . .
C95 C 0.5818(3) 0.5998(3) 0.0371(3) 0.0395(18) Uani 1 1 d . . . . .
H95 H 0.572285 0.607540 0.074006 0.047 Uiso 1 1 calc R U . . .
C96 C 0.5548(3) 0.5862(3) -0.0149(4) 0.046(2) Uani 1 1 d . . . . .
H96 H 0.526623 0.583925 -0.013435 0.055 Uiso 1 1 calc R U . . .
C97 C 0.5695(3) 0.5760(3) -0.0694(4) 0.049(2) Uani 1 1 d . . . . .
H97 H 0.551280 0.566693 -0.105414 0.059 Uiso 1 1 calc R U . . .
C98 C 0.6104(3) 0.5793(3) -0.0709(4) 0.050(2) Uani 1 1 d . . . . .
H98 H 0.620443 0.572539 -0.108157 0.060 Uiso 1 1 calc R U . . .
C99 C 0.6369(3) 0.5925(3) -0.0184(4) 0.0444(19) Uani 1 1 d . . . . .
H99 H 0.665200 0.594934 -0.019967 0.053 Uiso 1 1 calc R U . . .
C100 C 0.7117(3) 0.6374(3) 0.0891(4) 0.0443(19) Uani 1 1 d . . . . .
H10A H 0.714539 0.642905 0.043593 0.053 Uiso 1 1 calc R U . . .
H10B H 0.728768 0.666496 0.109616 0.053 Uiso 1 1 calc R U . . .
C101 C 0.7349(3) 0.6114(3) 0.1041(4) 0.050(2) Uani 1 1 d . . . . .
C102 C 0.7361(3) 0.6045(3) 0.1749(4) 0.054(2) Uani 1 1 d . . . . .
H10C H 0.745789 0.633101 0.195699 0.065 Uiso 1 1 calc R U . . .
H10D H 0.759036 0.596369 0.183005 0.065 Uiso 1 1 calc R U . . .
C103 C 0.7832(3) 0.6402(4) 0.0834(5) 0.060(3) Uani 1 1 d . . . . .
H10E H 0.784106 0.648442 0.039571 0.091 Uiso 1 1 calc R U . . .
H10F H 0.798711 0.623546 0.088318 0.091 Uiso 1 1 calc R U . . .
H10G H 0.797534 0.666840 0.109130 0.091 Uiso 1 1 calc R U . . .
C104 C 0.7144(3) 0.5679(3) 0.0687(4) 0.051(2) Uani 1 1 d . . . . .
H10H H 0.682820 0.550647 0.078431 0.076 Uiso 1 1 calc R U . . .
H10I H 0.728767 0.551185 0.081148 0.076 Uiso 1 1 calc R U . . .
H10J H 0.718242 0.573717 0.023838 0.076 Uiso 1 1 calc R U . . .
C105 C 0.6854(3) 0.5118(4) 0.2023(4) 0.056(2) Uani 1 1 d . . . . .
C106 C 0.7232(3) 0.5092(4) 0.2151(5) 0.073(3) Uani 1 1 d . . . . .
H106 H 0.748198 0.533602 0.233434 0.087 Uiso 1 1 calc R U . . .
C107 C 0.7243(4) 0.4709(5) 0.2010(6) 0.083(4) Uani 1 1 d . . . . .
H107 H 0.750693 0.470071 0.207798 0.100 Uiso 1 1 calc R U . . .
C108 C 0.6878(4) 0.4343(4) 0.1774(5) 0.073(3) Uani 1 1 d . . . . .
H108 H 0.688690 0.408192 0.168605 0.088 Uiso 1 1 calc R U . . .
C109 C 0.6500(4) 0.4362(4) 0.1666(5) 0.065(3) Uani 1 1 d . . . . .
H109 H 0.624548 0.411117 0.150579 0.078 Uiso 1 1 calc R U . . .
C110 C 0.6487(3) 0.4744(4) 0.1789(4) 0.055(2) Uani 1 1 d . . . . .
H110 H 0.622342 0.475000 0.171277 0.066 Uiso 1 1 calc R U . . .
C111 C 0.6953(3) 0.5783(4) 0.2957(4) 0.060(3) Uani 1 1 d . . . . .
C112 C 0.7038(3) 0.6196(4) 0.3129(5) 0.066(3) Uani 1 1 d . . . . .
H112 H 0.706262 0.639738 0.281372 0.080 Uiso 1 1 calc R U . . .
C113 C 0.7087(4) 0.6328(5) 0.3744(6) 0.089(4) Uani 1 1 d . . . . .
H113 H 0.714240 0.661453 0.385374 0.106 Uiso 1 1 calc R U . . .
C114 C 0.7055(4) 0.6036(5) 0.4189(5) 0.083(4) Uani 1 1 d . . . . .
H114 H 0.709686 0.612441 0.461400 0.100 Uiso 1 1 calc R U . . .
C115 C 0.6965(4) 0.5622(5) 0.4042(5) 0.082(4) Uani 1 1 d . . . . .
H115 H 0.693928 0.542352 0.436265 0.098 Uiso 1 1 calc R U . . .
C116 C 0.6910(3) 0.5488(5) 0.3413(5) 0.076(3) Uani 1 1 d . . . . .
H116 H 0.684408 0.519800 0.330556 0.092 Uiso 1 1 calc R U . . .
I1 I 0.333333 0.666667 0.19915(4) 0.0434(2) Uani 1 3 d S T P . .
I2 I 0.1152(2) 0.1968(2) 0.4821(3) 0.149(3) Uani 0.229(4) 1 d . . P . .
I3 I 0.2665(4) 0.0453(6) 0.2391(6) 0.423(13) Uani 0.287(6) 1 d . . P . .
I4 I 0.666667 0.333333 0.5603(8) 0.205(8) Uani 0.251(9) 3 d S T P . .
I5 I 0.0870(4) 0.0608(4) 0.1431(10) 0.136(9) Uani 0.079(4) 1 d . . P . .
Cl1 Cl 0.5133(6) 0.3132(5) 0.3216(5) 0.111(4) Uani 0.314(7) 1 d DG U P A 2
Cl4 Cl 0.4637(5) 0.3189(5) 0.2165(5) 0.131(5) Uani 0.314(7) 1 d DG U P A 2
C1B C 0.4875(16) 0.3413(12) 0.2895(13) 0.120(5) Uani 0.314(7) 1 d DG U P A 2
H1BA H 0.464276 0.338808 0.318410 0.144 Uiso 0.314(7) 1 calc R U P A 2
H1BB H 0.509499 0.372919 0.284629 0.144 Uiso 0.314(7) 1 calc R U P A 2
Cl2 Cl 0.5476(2) 0.37091(15) 0.2476(2) 0.101(2) Uani 0.686(7) 1 d D U P A 1
Cl3 Cl 0.4733(4) 0.2965(2) 0.3038(5) 0.188(5) Uani 0.686(7) 1 d D U P A 1
C1A C 0.5031(6) 0.3540(3) 0.2990(10) 0.120(5) Uani 0.686(7) 1 d D U P A 1
H1AA H 0.514249 0.366590 0.340822 0.144 Uiso 0.686(7) 1 calc R U P A 1
H1AB H 0.483593 0.364947 0.284189 0.144 Uiso 0.686(7) 1 calc R U P A 1
Cl5 Cl 0.4689(2) 0.2796(2) 0.0601(5) 0.145(3) Uani 0.62 1 d DG U P . .
Cl6 Cl 0.3831(3) 0.2740(4) 0.0688(6) 0.203(4) Uani 0.62 1 d DG U P . .
C1D C 0.4367(4) 0.3033(6) 0.0367(12) 0.128(6) Uani 0.62 1 d DG U P . .
H1DA H 0.451144 0.334457 0.050582 0.153 Uiso 0.62 1 calc R U P . .
H1DB H 0.434635 0.302954 -0.009366 0.153 Uiso 0.62 1 calc R U P . .
N6 N 0.4682(6) 0.4778(5) 0.2838(6) 0.155(4) Uani 1 1 d D U . . .
H6A H 0.462081 0.485465 0.246125 0.186 Uiso 1 1 calc R U . . .
H6B H 0.496216 0.482537 0.283110 0.186 Uiso 1 1 calc R U . . .
C1E C 0.4381(6) 0.4056(6) 0.2414(6) 0.131(4) Uani 1 1 d D U . . .
H1EA H 0.417632 0.373991 0.247606 0.196 Uiso 1 1 calc R U . . .
H1EB H 0.429688 0.415586 0.203967 0.196 Uiso 1 1 calc R U . . .
H1EC H 0.468135 0.410630 0.236440 0.196 Uiso 1 1 calc R U . . .
C1F C 0.4364(7) 0.4314(5) 0.2985(7) 0.146(4) Uani 1 1 d D U . . .
H1FA H 0.406395 0.427014 0.304183 0.175 Uiso 1 1 calc R U . . .
H1FB H 0.445101 0.422024 0.336875 0.175 Uiso 1 1 calc R U . . .
C1G C 0.4629(7) 0.5034(6) 0.3343(7) 0.153(4) Uani 1 1 d D U . . .
H1GA H 0.472703 0.533915 0.320349 0.184 Uiso 1 1 calc R U . . .
H1GB H 0.431619 0.489431 0.347355 0.184 Uiso 1 1 calc R U . . .
C1H C 0.4904(7) 0.5035(7) 0.3856(9) 0.153(5) Uani 1 1 d D U . . .
H1HA H 0.488218 0.520119 0.420748 0.229 Uiso 1 1 calc R U . . .
H1HB H 0.480307 0.473063 0.398564 0.229 Uiso 1 1 calc R U . . .
H1HC H 0.521160 0.517297 0.371710 0.229 Uiso 1 1 calc R U . . .

loop_
_atom_site_aniso_label
_atom_site_aniso_U_11
_atom_site_aniso_U_22
_atom_site_aniso_U_33
_atom_site_aniso_U_23
_atom_site_aniso_U_13
_atom_site_aniso_U_12
Pt1 0.04916(19) 0.0597(2) 0.03236(16) 0.00067(14) -0.00144(13) 0.03817(17)
Pt2 0.0449(2) 0.0470(2) 0.0718(3) 0.01007(17) -0.00285(17) 0.02544(17)
Pt3 0.03066(15) 0.04251(17) 0.03591(16) 0.00176(12) 0.00194(12) 0.02338(13)
Pt4 0.03230(16) 0.0568(2) 0.03096(15) -0.00278(13) -0.00431(12) 0.02713(15)
P1 0.0486(13) 0.0553(13) 0.0488(12) 0.0040(10) -0.0026(10) 0.0363(11)
P2 0.0472(12) 0.0563(13) 0.0346(10) 0.0011(9) -0.0040(9) 0.0342(11)
P3 0.0568(16) 0.0513(15) 0.104(2) 0.0184(15) -0.0009(15) 0.0269(13)
P4 0.0482(15) 0.0608(16) 0.097(2) 0.0100(15) -0.0132(14) 0.0239(13)
P5 0.0329(10) 0.0504(12) 0.0389(11) 0.0013(9) 0.0020(8) 0.0260(10)
P6 0.0319(10) 0.0384(10) 0.0335(10) 0.0001(8) -0.0010(8) 0.0208(9)
P7 0.0318(10) 0.0489(12) 0.0361(10) -0.0058(9) -0.0027(8) 0.0224(9)
P8 0.0371(12) 0.0800(17) 0.0403(12) -0.0062(11) -0.0077(9) 0.0363(12)
C1 0.049(5) 0.048(5) 0.070(6) 0.005(4) 0.009(4) 0.035(4)
C1S 0.056(5) 0.068(6) 0.029(4) 0.004(4) 0.001(4) 0.042(5)
C2 0.070(7) 0.110(10) 0.062(7) -0.005(7) 0.007(6) 0.052(7)
C2S 0.057(6) 0.063(6) 0.035(4) -0.001(4) 0.001(4) 0.041(5)
C3 0.101(10) 0.151(13) 0.075(8) -0.007(8) 0.015(7) 0.103(10)
C3S 0.059(6) 0.052(5) 0.041(5) 0.003(4) 0.000(4) 0.036(5)
C4 0.101(12) 0.168(17) 0.141(15) 0.001(13) 0.053(11) 0.090(12)
C4S 0.045(5) 0.039(4) 0.052(5) 0.005(4) -0.003(4) 0.024(4)
C5 0.096(11) 0.145(15) 0.143(15) -0.025(12) 0.023(10) 0.079(11)
C5S 0.044(5) 0.049(5) 0.061(6) 0.002(4) -0.011(4) 0.023(4)
C6 0.063(7) 0.101(10) 0.125(11) -0.019(8) 0.009(7) 0.053(7)
C6S 0.045(5) 0.049(5) 0.041(4) -0.002(4) -0.003(4) 0.025(4)
C7 0.071(6) 0.066(6) 0.044(5) -0.003(4) -0.009(4) 0.053(5)
C7S 0.036(4) 0.050(5) 0.047(5) 0.005(4) 0.003(4) 0.025(4)
C8 0.078(7) 0.068(6) 0.037(4) -0.004(4) -0.006(4) 0.053(6)
C8S 0.035(4) 0.050(5) 0.042(4) -0.001(4) 0.005(3) 0.027(4)
C9 0.105(8) 0.088(8) 0.049(5) -0.007(5) -0.012(6) 0.081(7)
C9S 0.035(4) 0.036(4) 0.039(4) 0.005(3) 0.004(3) 0.022(3)
C10 0.110(9) 0.077(7) 0.045(5) -0.015(5) -0.015(6) 0.068(7)
C10S 0.035(4) 0.038(4) 0.036(4) 0.002(3) -0.004(3) 0.018(3)
C11 0.086(8) 0.068(7) 0.068(7) -0.014(5) -0.024(6) 0.045(6)
C11S 0.048(5) 0.042(4) 0.028(4) 0.002(3) 0.001(3) 0.027(4)
C12 0.070(7) 0.064(6) 0.077(7) -0.004(5) -0.019(6) 0.046(6)
C12S 0.035(4) 0.051(5) 0.032(4) 0.001(3) 0.002(3) 0.027(4)
C13 0.055(6) 0.066(6) 0.071(7) 0.008(5) -0.012(5) 0.036(5)
C13S 0.028(4) 0.066(6) 0.041(5) -0.016(4) -0.014(3) 0.030(4)
C14 0.067(6) 0.064(6) 0.056(6) 0.003(5) -0.017(5) 0.032(5)
C14S 0.050(5) 0.063(5) 0.027(4) -0.001(4) -0.005(4) 0.042(4)
C15 0.051(5) 0.069(6) 0.053(5) 0.011(5) -0.003(4) 0.037(5)
C15S 0.050(5) 0.065(6) 0.037(5) -0.008(4) -0.009(4) 0.042(5)
C16 0.086(8) 0.070(7) 0.061(6) -0.016(5) -0.012(6) 0.034(6)
C16S 0.053(5) 0.072(6) 0.025(4) 0.002(4) -0.001(4) 0.042(5)
C17 0.063(7) 0.076(7) 0.072(7) 0.017(6) -0.022(5) 0.023(6)
C18 0.059(5) 0.067(6) 0.031(4) -0.006(4) -0.006(4) 0.044(5)
C19 0.076(7) 0.091(8) 0.047(5) -0.005(5) -0.004(5) 0.061(6)
C20 0.086(8) 0.120(10) 0.038(5) 0.005(6) 0.006(5) 0.072(8)
C21 0.108(10) 0.099(9) 0.055(6) 0.008(6) 0.036(6) 0.066(8)
C22 0.111(10) 0.181(14) 0.054(6) 0.025(8) 0.018(6) 0.121(11)
C23 0.108(9) 0.184(14) 0.036(5) 0.014(7) 0.012(5) 0.121(10)
C24 0.072(5) 0.068(5) 0.045(4) -0.005(4) -0.005(4) 0.049(4)
C25 0.091(6) 0.080(6) 0.062(5) -0.003(4) -0.014(5) 0.040(5)
C26 0.106(7) 0.083(6) 0.079(6) -0.003(5) -0.012(5) 0.037(5)
C27 0.111(7) 0.077(6) 0.087(6) -0.017(5) 0.001(6) 0.033(5)
C28 0.125(7) 0.078(6) 0.103(7) -0.034(5) 0.019(6) 0.033(6)
C29 0.109(7) 0.077(6) 0.093(6) -0.020(5) 0.022(5) 0.035(5)
C30 0.076(8) 0.063(7) 0.103(9) -0.006(6) -0.011(7) 0.041(6)
C31 0.087(9) 0.055(7) 0.120(11) -0.021(7) -0.014(8) 0.048(7)
C32 0.121(12) 0.099(10) 0.104(11) -0.017(8) -0.004(9) 0.074(10)
C33 0.121(13) 0.085(10) 0.140(14) -0.027(9) -0.027(11) 0.076(10)
C34 0.146(15) 0.090(11) 0.155(16) -0.026(11) -0.037(13) 0.086(12)
C35 0.098(10) 0.082(9) 0.135(12) -0.008(8) -0.021(9) 0.061(8)
C36 0.108(7) 0.146(8) 0.109(7) 0.061(7) 0.039(6) 0.098(7)
C37 0.128(8) 0.156(9) 0.108(7) 0.051(7) 0.033(7) 0.083(8)
C38 0.142(8) 0.164(9) 0.115(8) 0.040(8) 0.033(7) 0.081(8)
C39 0.139(9) 0.171(9) 0.126(8) 0.030(8) 0.030(7) 0.096(8)
C40 0.146(9) 0.183(9) 0.133(8) 0.026(8) 0.043(8) 0.073(9)
C41 0.134(8) 0.172(9) 0.130(8) 0.038(8) 0.038(7) 0.077(8)
C42 0.064(8) 0.056(7) 0.191(17) 0.035(9) -0.026(9) 0.013(6)
C43 0.073(9) 0.057(8) 0.195(19) 0.007(10) -0.028(11) 0.018(7)
C44 0.055(7) 0.078(9) 0.153(14) 0.027(9) -0.033(8) 0.008(6)
C45 0.124(14) 0.076(10) 0.177(18) -0.029(11) -0.071(13) 0.046(10)
C46 0.132(15) 0.055(9) 0.31(3) 0.035(13) -0.089(18) -0.002(9)
C47 0.067(5) 0.107(6) 0.076(6) 0.025(5) 0.005(4) 0.055(5)
C48 0.100(6) 0.134(7) 0.094(6) 0.038(6) 0.023(5) 0.074(6)
C49 0.104(7) 0.143(8) 0.104(7) 0.036(6) 0.033(6) 0.076(6)
C50 0.087(6) 0.128(7) 0.095(6) 0.026(6) 0.018(5) 0.074(5)
C51 0.066(5) 0.107(6) 0.075(6) 0.016(5) 0.003(4) 0.051(5)
C52 0.055(5) 0.094(6) 0.064(5) 0.014(5) 0.002(4) 0.043(4)
C53 0.071(7) 0.052(6) 0.090(8) -0.022(5) -0.017(6) 0.034(6)
C54 0.075(8) 0.071(8) 0.110(11) -0.028(7) -0.036(7) 0.036(7)
C55 0.127(14) 0.096(11) 0.103(11) -0.046(9) -0.049(10) 0.057(10)
C56 0.102(11) 0.088(10) 0.097(10) -0.028(8) -0.013(9) 0.048(9)
C57 0.093(9) 0.105(10) 0.083(9) -0.013(7) 0.000(7) 0.063(8)
C58 0.069(8) 0.073(8) 0.105(10) -0.013(7) -0.013(7) 0.038(6)
C59 0.037(4) 0.050(5) 0.037(4) 0.003(4) 0.005(3) 0.021(4)
C60 0.045(5) 0.058(5) 0.042(5) -0.002(4) 0.002(4) 0.028(4)
C61 0.053(5) 0.053(5) 0.047(5) -0.005(4) 0.007(4) 0.028(5)
C62 0.049(5) 0.060(6) 0.051(5) -0.006(5) 0.003(4) 0.014(5)
C63 0.043(5) 0.073(7) 0.059(6) -0.002(5) -0.004(4) 0.027(5)
C64 0.030(4) 0.055(5) 0.069(6) -0.004(5) -0.001(4) 0.020(4)
C65 0.031(4) 0.063(5) 0.045(5) -0.004(4) -0.005(3) 0.031(4)
C66 0.050(5) 0.073(6) 0.049(5) 0.005(4) 0.006(4) 0.044(5)
C67 0.047(5) 0.094(8) 0.046(5) 0.020(5) 0.017(4) 0.048(5)
C68 0.046(5) 0.103(8) 0.035(5) -0.003(5) 0.004(4) 0.046(6)
C69 0.052(6) 0.089(8) 0.044(5) -0.015(5) -0.014(4) 0.042(6)
C70 0.036(4) 0.066(6) 0.046(5) -0.004(4) -0.009(4) 0.027(4)
C71 0.038(4) 0.053(5) 0.040(4) -0.002(4) -0.004(3) 0.029(4)
C72 0.038(4) 0.044(4) 0.035(4) -0.007(3) -0.006(3) 0.026(4)
C73 0.033(4) 0.044(4) 0.035(4) -0.002(3) -0.002(3) 0.025(4)
C74 0.038(4) 0.044(4) 0.040(4) 0.000(3) -0.001(3) 0.026(4)
C75 0.046(5) 0.057(5) 0.046(5) -0.002(4) -0.009(4) 0.031(4)
C76 0.029(4) 0.046(5) 0.036(4) -0.006(3) -0.004(3) 0.021(3)
C77 0.040(4) 0.050(5) 0.039(4) -0.001(4) -0.005(3) 0.026(4)
C78 0.046(5) 0.068(6) 0.036(4) 0.009(4) 0.000(4) 0.034(5)
C79 0.034(4) 0.075(6) 0.037(4) -0.013(4) -0.006(3) 0.026(4)
C80 0.042(5) 0.050(5) 0.049(5) -0.015(4) -0.003(4) 0.021(4)
C81 0.034(4) 0.050(5) 0.038(4) -0.004(4) 0.000(3) 0.022(4)
C82 0.034(4) 0.032(4) 0.034(4) 0.002(3) -0.003(3) 0.018(3)
C83 0.041(4) 0.042(4) 0.036(4) -0.001(3) 0.001(3) 0.023(4)
C84 0.043(5) 0.044(5) 0.046(5) 0.007(4) 0.005(4) 0.018(4)
C85 0.051(5) 0.041(5) 0.051(5) -0.004(4) -0.011(4) 0.029(4)
C86 0.064(6) 0.036(4) 0.040(4) -0.005(4) -0.004(4) 0.027(4)
C87 0.042(4) 0.045(4) 0.039(4) 0.005(3) 0.002(3) 0.030(4)
C88 0.034(4) 0.051(5) 0.047(5) -0.010(4) -0.007(4) 0.021(4)
C89 0.072(7) 0.077(7) 0.058(6) -0.021(5) -0.014(5) 0.048(6)
C90 0.087(8) 0.109(10) 0.069(7) -0.054(7) -0.029(6) 0.066(8)
C91 0.072(8) 0.065(7) 0.106(10) -0.035(7) -0.023(7) 0.036(6)
C92 0.059(6) 0.061(6) 0.087(8) -0.009(6) -0.002(6) 0.031(5)
C93 0.051(5) 0.046(5) 0.065(6) -0.007(4) 0.000(5) 0.019(4)
C94 0.040(4) 0.038(4) 0.034(4) -0.001(3) 0.004(3) 0.019(4)
C95 0.045(5) 0.055(5) 0.028(4) -0.001(3) 0.003(3) 0.032(4)
C96 0.044(5) 0.057(5) 0.042(5) 0.001(4) 0.000(4) 0.029(4)
C97 0.047(5) 0.063(6) 0.038(4) -0.005(4) -0.007(4) 0.029(5)
C98 0.057(5) 0.065(6) 0.037(4) -0.005(4) 0.001(4) 0.037(5)
C99 0.037(4) 0.056(5) 0.044(5) -0.001(4) 0.006(4) 0.026(4)
C100 0.033(4) 0.052(5) 0.043(5) -0.005(4) 0.001(3) 0.018(4)
C101 0.037(4) 0.063(6) 0.048(5) -0.012(4) -0.002(4) 0.024(4)
C102 0.031(4) 0.078(7) 0.057(5) -0.011(5) -0.009(4) 0.030(5)
C103 0.042(5) 0.079(7) 0.063(6) -0.016(5) -0.002(4) 0.033(5)
C104 0.050(5) 0.069(6) 0.042(5) -0.009(4) -0.002(4) 0.037(5)
C105 0.055(6) 0.086(7) 0.044(5) 0.001(5) -0.006(4) 0.047(6)
C106 0.048(6) 0.106(9) 0.080(7) -0.005(6) -0.012(5) 0.051(6)
C107 0.070(8) 0.117(10) 0.099(9) -0.020(8) -0.015(7) 0.073(8)
C108 0.094(9) 0.100(9) 0.065(7) 0.001(6) 0.001(6) 0.078(8)
C109 0.088(8) 0.084(7) 0.052(6) -0.011(5) -0.004(5) 0.064(7)
C110 0.058(6) 0.089(7) 0.036(4) -0.003(5) -0.009(4) 0.049(6)
C111 0.036(5) 0.102(8) 0.051(5) -0.005(5) -0.009(4) 0.041(5)
C112 0.058(6) 0.102(9) 0.066(7) -0.004(6) -0.003(5) 0.060(6)
C113 0.081(8) 0.160(13) 0.066(7) -0.031(8) -0.014(6) 0.091(9)
C114 0.058(7) 0.150(13) 0.046(6) -0.018(7) -0.011(5) 0.054(8)
C115 0.065(7) 0.113(11) 0.049(6) -0.006(6) -0.004(5) 0.030(7)
C116 0.058(6) 0.123(10) 0.047(6) -0.004(6) -0.017(5) 0.046(7)
I1 0.0476(3) 0.0476(3) 0.0352(5) 0.000 0.000 0.02379(16)
I2 0.135(5) 0.148(5) 0.163(6) 0.027(4) 0.045(4) 0.070(4)
I3 0.209(10) 0.63(3) 0.246(12) -0.027(14) -0.004(8) 0.068(13)
I4 0.190(10) 0.190(10) 0.236(17) 0.000 0.000 0.095(5)
I5 0.066(8) 0.064(7) 0.27(2) 0.025(9) -0.035(9) 0.030(6)
Cl1 0.192(13) 0.116(9) 0.077(7) -0.012(6) -0.018(8) 0.116(9)
Cl4 0.196(13) 0.129(10) 0.088(8) 0.002(7) 0.006(8) 0.098(9)
C1B 0.181(10) 0.095(8) 0.089(8) -0.014(7) 0.021(8) 0.073(8)
Cl2 0.140(5) 0.069(3) 0.063(3) -0.015(2) 0.021(3) 0.030(3)
Cl3 0.214(9) 0.091(4) 0.175(8) -0.038(5) 0.100(7) 0.012(5)
C1A 0.181(10) 0.095(8) 0.089(8) -0.014(7) 0.021(8) 0.073(8)
Cl5 0.160(7) 0.074(4) 0.192(8) -0.001(4) 0.009(6) 0.053(4)
Cl6 0.176(9) 0.209(10) 0.251(12) 0.040(9) 0.000(8) 0.118(8)
C1D 0.120(12) 0.112(11) 0.179(14) 0.023(11) 0.001(12) 0.079(10)
N6 0.213(10) 0.185(9) 0.114(7) 0.057(6) 0.056(7) 0.133(8)
C1E 0.171(10) 0.207(11) 0.075(7) 0.077(7) 0.044(7) 0.141(9)
C1F 0.205(10) 0.179(9) 0.096(6) 0.071(6) 0.046(7) 0.128(9)
C1G 0.216(10) 0.182(9) 0.118(7) 0.048(7) 0.062(7) 0.142(9)
C1H 0.206(12) 0.176(11) 0.141(9) 0.039(9) 0.060(9) 0.144(10)

loop_
_atom_type_symbol
_atom_type_description
_atom_type_scat_dispersion_real
_atom_type_scat_dispersion_imag
_atom_type_scat_source
C C 0.0033 0.0016 'International Tables Vol C Tables 4.2.6.8 and 6.1.1.4'
H H 0.0000 0.0000 'International Tables Vol C Tables 4.2.6.8 and 6.1.1.4'
Cl Cl 0.1484 0.1585 'International Tables Vol C Tables 4.2.6.8 and 6.1.1.4'
I I -0.4742 1.8119 'International Tables Vol C Tables 4.2.6.8 and 6.1.1.4'
N N 0.0061 0.0033 'International Tables Vol C Tables 4.2.6.8 and 6.1.1.4'
P P 0.1023 0.0942 'International Tables Vol C Tables 4.2.6.8 and 6.1.1.4'
Pt Pt -1.7033 8.3905 'International Tables Vol C Tables 4.2.6.8 and 6.1.1.4'

loop_
_geom_angle_atom_site_label_1
_geom_angle_atom_site_label_2
_geom_angle_atom_site_label_3
_geom_angle
_geom_angle_site_symmetry_1
_geom_angle_site_symmetry_3
_geom_angle_publ_flag
P1 Pt1 P2 95.90(8) . . ?
C1S Pt1 P1 176.4(3) . . ?
C1S Pt1 P2 87.7(2) . . ?
C16S Pt1 P1 88.5(2) . . ?
C16S Pt1 P2 175.6(3) . . ?
C16S Pt1 C1S 87.9(3) . . ?
P4 Pt2 P3 95.87(11) . . ?
C4S Pt2 P3 88.5(2) . . ?
C4S Pt2 P4 174.1(3) . . ?
C5S Pt2 P3 174.5(3) . . ?
C5S Pt2 P4 89.5(3) . . ?
C5S Pt2 C4S 86.2(3) . . ?
P6 Pt3 P5 96.63(7) . . ?
C8S Pt3 P5 87.4(2) . . ?
C8S Pt3 P6 175.6(2) . . ?
C9S Pt3 P5 176.8(2) . . ?
C9S Pt3 P6 86.4(2) . . ?
C9S Pt3 C8S 89.7(3) . . ?
P8 Pt4 P7 96.64(8) . . ?
C12S Pt4 P7 92.4(2) . . ?
C12S Pt4 P8 170.7(2) . . ?
C12S Pt4 C13S 85.9(3) . . ?
C13S Pt4 P7 177.1(2) . . ?
C13S Pt4 P8 85.0(2) . . ?
C1 P1 Pt1 114.2(3) . . ?
C7 P1 Pt1 112.8(3) . . ?
C7 P1 C1 107.0(4) . . ?
C7 P1 C13 106.1(5) . . ?
C13 P1 Pt1 117.2(3) . . ?
C13 P1 C1 98.0(4) . . ?
C15 P2 Pt1 116.8(3) . . ?
C15 P2 C18 106.9(4) . . ?
C18 P2 Pt1 114.7(3) . . ?
C24 P2 Pt1 112.7(3) . . ?
C24 P2 C15 99.8(4) . . ?
C24 P2 C18 104.1(4) . . ?
C30 P3 Pt2 113.9(5) . . ?
C30 P3 C36 104.9(5) . . ?
C30 P3 C42 103.6(7) . . ?
C36 P3 Pt2 111.1(4) . . ?
C42 P3 Pt2 117.8(4) . . ?
C42 P3 C36 104.3(7) . . ?
C44 P4 Pt2 118.9(4) . . ?
C44 P4 C53 104.1(7) . . ?
C47 P4 Pt2 113.8(4) . . ?
C47 P4 C44 101.6(7) . . ?
C47 P4 C53 104.5(5) . . ?
C53 P4 Pt2 112.3(4) . . ?
C59 P5 Pt3 115.8(3) . . ?
C65 P5 Pt3 111.0(2) . . ?
C65 P5 C59 101.8(4) . . ?
C65 P5 C71 103.7(4) . . ?
C71 P5 Pt3 117.4(3) . . ?
C71 P5 C59 105.5(4) . . ?
C73 P6 Pt3 117.2(3) . . ?
C73 P6 C76 103.9(3) . . ?
C76 P6 Pt3 114.1(3) . . ?
C82 P6 Pt3 111.7(2) . . ?
C82 P6 C73 104.1(3) . . ?
C82 P6 C76 104.7(3) . . ?
C88 P7 Pt4 114.0(3) . . ?
C88 P7 C100 99.1(4) . . ?
C94 P7 Pt4 114.3(3) . . ?
C94 P7 C88 102.3(4) . . ?
C94 P7 C100 106.6(4) . . ?
C100 P7 Pt4 118.4(3) . . ?
C102 P8 Pt4 116.9(3) . . ?
C102 P8 C111 102.7(4) . . ?
C105 P8 Pt4 115.7(3) . . ?
C105 P8 C102 103.9(5) . . ?
C105 P8 C111 107.8(5) . . ?
C111 P8 Pt4 108.8(3) . . ?
C2 C1 P1 119.5(8) . . ?
C2 C1 C6 122.0(10) . . ?
C6 C1 P1 117.9(8) . . ?
C2S C1S Pt1 177.2(8) . . ?
C1 C2 H2 119.3 . . ?
C1 C2 C3 121.3(12) . . ?
C3 C2 H2 119.3 . . ?
C1S C2S C3S 178.5(9) . . ?
C2 C3 H3 121.0 . . ?
C4 C3 C2 118.0(13) . . ?
C4 C3 H3 121.0 . . ?
C4S C3S C2S 179.4(12) . . ?
C3 C4 H4 119.0 . . ?
C3 C4 C5 122.0(13) . . ?
C5 C4 H4 119.0 . . ?
C3S C4S Pt2 175.5(8) . . ?
C4 C5 C6 119.2(14) . . ?
C6S C5S Pt2 174.3(8) . . ?
C1 C6 C5 117.1(13) . . ?
C5S C6S C7S 177.0(10) . . ?
C8 C7 P1 119.2(7) . . ?
C8 C7 C12 117.6(9) . . ?
C12 C7 P1 123.0(7) . . ?
C8S C7S C6S 177.7(10) . . ?
C7 C8 H8 119.9 . . ?
C7 C8 C9 120.2(9) . . ?
C9 C8 H8 119.9 . . ?
C7S C8S Pt3 170.6(8) . . ?
C8 C9 H9 119.6 . . ?
C10 C9 C8 120.8(9) . . ?
C10 C9 H9 119.6 . . ?
C10S C9S Pt3 175.3(7) . . ?
C9 C10 H10 120.3 . . ?
C9 C10 C11 119.4(10) . . ?
C11 C10 H10 120.3 . . ?
C9S C10S C11S 178.2(8) . . ?
C10 C11 H11 120.5 . . ?
C12 C11 C10 119.0(10) . . ?
C12 C11 H11 120.5 . . ?
C12S C11S C10S 178.8(9) . . ?
C7 C12 H12 118.6 . . ?
C11 C12 C7 122.9(9) . . ?
C11 C12 H12 118.6 . . ?
C11S C12S Pt4 171.6(7) . . ?
P1 C13 H13A 106.9 . . ?
P1 C13 H13B 106.9 . . ?
H13A C13 H13B 106.7 . . ?
C14 C13 P1 121.6(7) . . ?
C14 C13 H13A 106.9 . . ?
C14 C13 H13B 106.9 . . ?
C14S C13S Pt4 174.8(8) . . ?
C13 C14 C15 113.5(8) . . ?
C13 C14 C16 110.1(9) . . ?
C13 C14 C17 107.1(9) . . ?
C15 C14 C16 110.2(9) . . ?
C15 C14 C17 106.0(8) . . ?
C17 C14 C16 109.7(9) . . ?
C13S C14S C15S 177.8(11) . . ?
P2 C15 H15A 107.1 . . ?
P2 C15 H15B 107.1 . . ?
C14 C15 P2 120.9(7) . . ?
C14 C15 H15A 107.1 . . ?
C14 C15 H15B 107.1 . . ?
H15A C15 H15B 106.8 . . ?
C16S C15S C14S 177.8(9) . . ?
C14 C16 H16A 109.5 . . ?
C14 C16 H16B 109.5 . . ?
C14 C16 H16C 109.5 . . ?
H16A C16 H16B 109.5 . . ?
H16A C16 H16C 109.5 . . ?
H16B C16 H16C 109.5 . . ?
C15S C16S Pt1 178.4(8) . . ?
C14 C17 H17A 109.5 . . ?
C14 C17 H17B 109.5 . . ?
C14 C17 H17C 109.5 . . ?
H17A C17 H17B 109.5 . . ?
H17A C17 H17C 109.5 . . ?
H17B C17 H17C 109.5 . . ?
C19 C18 P2 120.7(7) . . ?
C23 C18 P2 118.3(7) . . ?
C23 C18 C19 121.0(8) . . ?
C18 C19 H19 120.0 . . ?
C20 C19 C18 119.9(9) . . ?
C20 C19 H19 120.0 . . ?
C19 C20 H20 120.4 . . ?
C19 C20 C21 119.3(9) . . ?
C21 C20 H20 120.4 . . ?
C20 C21 H21 120.2 . . ?
C22 C21 C20 119.6(10) . . ?
C22 C21 H21 120.2 . . ?
C21 C22 H22 120.1 . . ?
C21 C22 C23 119.7(10) . . ?
C23 C22 H22 120.1 . . ?
C18 C23 C22 120.2(9) . . ?
C18 C23 H23 119.9 . . ?
C22 C23 H23 119.9 . . ?
C25 C24 P2 122.8(8) . . ?
C29 C24 P2 121.3(9) . . ?
C29 C24 C25 114.9(11) . . ?
C24 C25 H25 118.8 . . ?
C24 C25 C26 122.3(12) . . ?
C26 C25 H25 118.8 . . ?
C25 C26 H26 120.5 . . ?
C27 C26 C25 118.9(13) . . ?
C27 C26 H26 120.5 . . ?
C26 C27 H27 120.6 . . ?
C28 C27 C26 118.8(14) . . ?
C28 C27 H27 120.6 . . ?
C27 C28 H28 118.9 . . ?
C27 C28 C29 122.3(13) . . ?
C29 C28 H28 118.9 . . ?
C24 C29 C28 121.4(13) . . ?
C24 C29 H29 119.3 . . ?
C28 C29 H29 119.3 . . ?
C31 C30 P3 120.8(9) . . ?
C31 C30 C35 119.7(12) . . ?
C35 C30 P3 119.4(11) . . ?
C30 C31 H31 119.9 . . ?
C30 C31 C32 120.3(13) . . ?
C32 C31 H31 119.9 . . ?
C31 C32 H32 119.4 . . ?
C33 C32 C31 121.1(16) . . ?
C33 C32 H32 119.4 . . ?
C32 C33 H33 120.9 . . ?
C32 C33 C34 118.3(14) . . ?
C34 C33 H33 120.9 . . ?
C33 C34 H34 119.5 . . ?
C33 C34 C35 121.1(16) . . ?
C35 C34 H34 119.5 . . ?
C30 C35 C34 119.5(16) . . ?
C30 C35 H35 120.3 . . ?
C34 C35 H35 120.3 . . ?
C37 C36 P3 119.2(7) . . ?
C37 C36 C41 120.0 . . ?
C41 C36 P3 120.8(7) . . ?
C36 C37 H37 120.0 . . ?
C38 C37 C36 120.0 . . ?
C38 C37 H37 120.0 . . ?
C37 C38 C39 120.0 . . ?
C40 C39 C38 120.0 . . ?
C39 C40 C41 120.0 . . ?
C40 C41 C36 120.0 . . ?
P3 C42 H42A 108.0 . . ?
P3 C42 H42B 108.0 . . ?
H42A C42 H42B 107.2 . . ?
C43 C42 P3 117.3(11) . . ?
C43 C42 H42A 108.0 . . ?
C43 C42 H42B 108.0 . . ?
C42 C43 C46 107.8(15) . . ?
C44 C43 C42 110.9(15) . . ?
C44 C43 C46 105.8(13) . . ?
C45 C43 C42 112.6(14) . . ?
C45 C43 C44 112.3(16) . . ?
C45 C43 C46 107.0(17) . . ?
P4 C44 H44A 107.9 . . ?
P4 C44 H44B 107.9 . . ?
C43 C44 P4 117.8(9) . . ?
C43 C44 H44A 107.9 . . ?
C43 C44 H44B 107.9 . . ?
H44A C44 H44B 107.2 . . ?
C43 C45 H45A 109.5 . . ?
C43 C45 H45B 109.5 . . ?
C43 C45 H45C 109.5 . . ?
H45A C45 H45B 109.5 . . ?
H45A C45 H45C 109.5 . . ?
H45B C45 H45C 109.5 . . ?
C43 C46 H46A 109.5 . . ?
C43 C46 H46B 109.5 . . ?
C43 C46 H46C 109.5 . . ?
H46A C46 H46B 109.5 . . ?
H46A C46 H46C 109.5 . . ?
H46B C46 H46C 109.5 . . ?
C48 C47 P4 118.8(10) . . ?
C52 C47 P4 122.8(9) . . ?
C52 C47 C48 118.4(12) . . ?
C47 C48 H48 120.2 . . ?
C47 C48 C49 119.6(13) . . ?
C49 C48 H48 120.2 . . ?
C48 C49 H49 119.7 . . ?
C48 C49 C50 120.5(13) . . ?
C50 C49 H49 119.7 . . ?
C49 C50 H50 120.5 . . ?
C51 C50 C49 118.9(13) . . ?
C51 C50 H50 120.5 . . ?
C50 C51 H51 119.4 . . ?
C50 C51 C52 121.2(12) . . ?
C52 C51 H51 119.4 . . ?
C47 C52 C51 121.4(11) . . ?
C47 C52 H52 119.3 . . ?
C51 C52 H52 119.3 . . ?
C54 C53 P4 120.4(10) . . ?
C58 C53 P4 120.8(9) . . ?
C58 C53 C54 118.8(12) . . ?
C53 C54 H54 121.1 . . ?
C55 C54 C53 117.9(13) . . ?
C55 C54 H54 121.1 . . ?
C54 C55 H55 118.4 . . ?
C56 C55 C54 123.2(14) . . ?
C56 C55 H55 118.4 . . ?
C55 C56 H56 120.5 . . ?
C57 C56 C55 118.9(14) . . ?
C57 C56 H56 120.5 . . ?
C56 C57 H57 119.9 . . ?
C56 C57 C58 120.2(13) . . ?
C58 C57 H57 119.9 . . ?
C53 C58 C57 120.8(12) . . ?
C53 C58 H58 119.6 . . ?
C57 C58 H58 119.6 . . ?
C60 C59 P5 121.7(6) . . ?
C60 C59 C64 117.8(8) . . ?
C64 C59 P5 120.2(7) . . ?
C59 C60 H60 119.4 . . ?
C61 C60 C59 121.1(8) . . ?
C61 C60 H60 119.4 . . ?
C60 C61 H61 119.8 . . ?
C60 C61 C62 120.4(9) . . ?
C62 C61 H61 119.8 . . ?
C61 C62 H62 120.3 . . ?
C63 C62 C61 119.4(9) . . ?
C63 C62 H62 120.3 . . ?
C62 C63 H63 119.4 . . ?
C62 C63 C64 121.2(9) . . ?
C64 C63 H63 119.4 . . ?
C59 C64 H64 120.0 . . ?
C63 C64 C59 120.0(9) . . ?
C63 C64 H64 120.0 . . ?
C66 C65 P5 120.0(7) . . ?
C70 C65 P5 121.3(7) . . ?
C70 C65 C66 118.4(8) . . ?
C65 C66 H66 119.8 . . ?
C65 C66 C67 120.4(9) . . ?
C67 C66 H66 119.8 . . ?
C66 C67 H67 119.6 . . ?
C68 C67 C66 120.8(10) . . ?
C68 C67 H67 119.6 . . ?
C67 C68 H68 120.5 . . ?
C67 C68 C69 119.1(8) . . ?
C69 C68 H68 120.5 . . ?
C68 C69 H69 119.9 . . ?
C68 C69 C70 120.1(9) . . ?
C70 C69 H69 119.9 . . ?
C65 C70 C69 121.1(9) . . ?
C65 C70 H70 119.4 . . ?
C69 C70 H70 119.4 . . ?
P5 C71 H71A 108.0 . . ?
P5 C71 H71B 108.0 . . ?
H71A C71 H71B 107.2 . . ?
C72 C71 P5 117.4(5) . . ?
C72 C71 H71A 108.0 . . ?
C72 C71 H71B 108.0 . . ?
C71 C72 C73 110.3(6) . . ?
C71 C72 C75 107.1(6) . . ?
C73 C72 C75 107.0(6) . . ?
C74 C72 C71 111.5(7) . . ?
C74 C72 C73 112.4(6) . . ?
C74 C72 C75 108.2(6) . . ?
P6 C73 H73A 108.0 . . ?
P6 C73 H73B 108.0 . . ?
C72 C73 P6 117.4(5) . . ?
C72 C73 H73A 108.0 . . ?
C72 C73 H73B 108.0 . . ?
H73A C73 H73B 107.2 . . ?
C72 C74 H74A 109.5 . . ?
C72 C74 H74B 109.5 . . ?
C72 C74 H74C 109.5 . . ?
H74A C74 H74B 109.5 . . ?
H74A C74 H74C 109.5 . . ?
H74B C74 H74C 109.5 . . ?
C72 C75 H75A 109.5 . . ?
C72 C75 H75B 109.5 . . ?
C72 C75 H75C 109.5 . . ?
H75A C75 H75B 109.5 . . ?
H75A C75 H75C 109.5 . . ?
H75B C75 H75C 109.5 . . ?
C77 C76 P6 120.4(6) . . ?
C77 C76 C81 119.9(7) . . ?
C81 C76 P6 119.6(6) . . ?
C76 C77 H77 119.9 . . ?
C78 C77 C76 120.1(8) . . ?
C78 C77 H77 119.9 . . ?
C77 C78 H78 119.7 . . ?
C77 C78 C79 120.6(8) . . ?
C79 C78 H78 119.7 . . ?
C78 C79 H79 120.4 . . ?
C80 C79 C78 119.2(8) . . ?
C80 C79 H79 120.4 . . ?
C79 C80 H80 119.9 . . ?
C79 C80 C81 120.3(8) . . ?
C81 C80 H80 119.9 . . ?
C76 C81 C80 120.0(8) . . ?
C76 C81 H81 120.0 . . ?
C80 C81 H81 120.0 . . ?
C83 C82 P6 120.8(6) . . ?
C83 C82 C87 118.5(7) . . ?
C87 C82 P6 120.0(6) . . ?
C82 C83 H83 119.5 . . ?
C84 C83 C82 121.0(7) . . ?
C84 C83 H83 119.5 . . ?
C83 C84 H84 119.7 . . ?
C85 C84 C83 120.6(8) . . ?
C85 C84 H84 119.7 . . ?
C84 C85 H85 120.3 . . ?
C84 C85 C86 119.4(8) . . ?
C86 C85 H85 120.3 . . ?
C85 C86 H86 119.7 . . ?
C85 C86 C87 120.6(8) . . ?
C87 C86 H86 119.7 . . ?
C82 C87 C86 119.9(7) . . ?
C82 C87 H87 120.0 . . ?
C86 C87 H87 120.0 . . ?
C89 C88 P7 120.8(7) . . ?
C89 C88 C93 118.6(9) . . ?
C93 C88 P7 120.4(7) . . ?
C88 C89 H89 119.5 . . ?
C88 C89 C90 121.1(11) . . ?
C90 C89 H89 119.5 . . ?
C89 C90 H90 120.6 . . ?
C89 C90 C91 118.8(10) . . ?
C91 C90 H90 120.6 . . ?
C90 C91 H91 119.4 . . ?
C92 C91 C90 121.2(11) . . ?
C92 C91 H91 119.4 . . ?
C91 C92 H92 120.2 . . ?
C91 C92 C93 119.7(11) . . ?
C93 C92 H92 120.2 . . ?
C88 C93 H93 119.7 . . ?
C92 C93 C88 120.5(10) . . ?
C92 C93 H93 119.7 . . ?
C95 C94 P7 116.8(6) . . ?
C99 C94 P7 124.2(6) . . ?
C99 C94 C95 118.9(7) . . ?
C94 C95 H95 119.5 . . ?
C96 C95 C94 121.0(7) . . ?
C96 C95 H95 119.5 . . ?
C95 C96 H96 120.4 . . ?
C95 C96 C97 119.2(8) . . ?
C97 C96 H96 120.4 . . ?
C96 C97 H97 120.0 . . ?
C98 C97 C96 119.9(8) . . ?
C98 C97 H97 120.0 . . ?
C97 C98 H98 119.8 . . ?
C97 C98 C99 120.3(8) . . ?
C99 C98 H98 119.8 . . ?
C94 C99 C98 120.6(8) . . ?
C94 C99 H99 119.7 . . ?
C98 C99 H99 119.7 . . ?
P7 C100 H10A 107.1 . . ?
P7 C100 H10B 107.1 . . ?
H10A C100 H10B 106.8 . . ?
C101 C100 P7 121.0(6) . . ?
C101 C100 H10A 107.1 . . ?
C101 C100 H10B 107.1 . . ?
C100 C101 C102 111.4(7) . . ?
C100 C101 C103 106.6(8) . . ?
C103 C101 C102 106.3(7) . . ?
C104 C101 C100 111.4(7) . . ?
C104 C101 C102 111.7(8) . . ?
C104 C101 C103 109.1(7) . . ?
P8 C102 H10C 107.9 . . ?
P8 C102 H10D 107.9 . . ?
C101 C102 P8 117.7(6) . . ?
C101 C102 H10C 107.9 . . ?
C101 C102 H10D 107.9 . . ?
H10C C102 H10D 107.2 . . ?
C101 C103 H10E 109.5 . . ?
C101 C103 H10F 109.5 . . ?
C101 C103 H10G 109.5 . . ?
H10E C103 H10F 109.5 . . ?
H10E C103 H10G 109.5 . . ?
H10F C103 H10G 109.5 . . ?
C101 C104 H10H 109.5 . . ?
C101 C104 H10I 109.5 . . ?
C101 C104 H10J 109.5 . . ?
H10H C104 H10I 109.5 . . ?
H10H C104 H10J 109.5 . . ?
H10I C104 H10J 109.5 . . ?
C106 C105 P8 121.2(9) . . ?
C110 C105 P8 120.9(7) . . ?
C110 C105 C106 117.9(10) . . ?
C105 C106 H106 119.9 . . ?
C107 C106 C105 120.1(11) . . ?
C107 C106 H106 119.9 . . ?
C106 C107 H107 119.5 . . ?
C108 C107 C106 121.1(10) . . ?
C108 C107 H107 119.5 . . ?
C107 C108 H108 120.5 . . ?
C107 C108 C109 119.0(11) . . ?
C109 C108 H108 120.5 . . ?
C108 C109 H109 119.7 . . ?
C108 C109 C110 120.6(11) . . ?
C110 C109 H109 119.7 . . ?
C105 C110 H110 119.4 . . ?
C109 C110 C105 121.2(9) . . ?
C109 C110 H110 119.4 . . ?
C112 C111 P8 118.3(8) . . ?
C112 C111 C116 119.0(10) . . ?
C116 C111 P8 122.5(9) . . ?
C111 C112 H112 118.8 . . ?
C111 C112 C113 122.4(12) . . ?
C113 C112 H112 118.8 . . ?
C112 C113 H113 121.1 . . ?
C114 C113 C112 117.9(13) . . ?
C114 C113 H113 121.1 . . ?
C113 C114 H114 119.1 . . ?
C115 C114 C113 121.8(11) . . ?
C115 C114 H114 119.1 . . ?
C114 C115 H115 120.1 . . ?
C114 C115 C116 119.9(13) . . ?
C116 C115 H115 120.1 . . ?
C111 C116 C115 119.0(13) . . ?
C111 C116 H116 120.5 . . ?
C115 C116 H116 120.5 . . ?
Cl1 C1B H1BA 109.5 . . ?
Cl1 C1B H1BB 109.5 . . ?
Cl4 C1B Cl1 110.9 . . ?
Cl4 C1B H1BA 109.5 . . ?
Cl4 C1B H1BB 109.5 . . ?
H1BA C1B H1BB 108.0 . . ?
Cl2 C1A H1AA 109.6 . . ?
Cl2 C1A H1AB 109.6 . . ?
Cl3 C1A Cl2 110.2(7) . . ?
Cl3 C1A H1AA 109.6 . . ?
Cl3 C1A H1AB 109.6 . . ?
H1AA C1A H1AB 108.1 . . ?
Cl5 C1D H1DA 109.5 . . ?
Cl5 C1D H1DB 109.5 . . ?
Cl6 C1D Cl5 110.8 . . ?
Cl6 C1D H1DA 109.5 . . ?
Cl6 C1D H1DB 109.5 . . ?
H1DA C1D H1DB 108.1 . . ?
H6A N6 H6B 108.8 . . ?
C1F N6 H6A 110.8 . . ?
C1F N6 H6B 110.8 . . ?
C1F N6 C1G 104.9(12) . . ?
C1G N6 H6A 110.8 . . ?
C1G N6 H6B 110.8 . . ?
H1EA C1E H1EB 109.5 . . ?
H1EA C1E H1EC 109.5 . . ?
H1EB C1E H1EC 109.5 . . ?
C1F C1E H1EA 109.5 . . ?
C1F C1E H1EB 109.5 . . ?
C1F C1E H1EC 109.5 . . ?
N6 C1F C1E 104.4(12) . . ?
N6 C1F H1FA 110.9 . . ?
N6 C1F H1FB 110.9 . . ?
C1E C1F H1FA 110.9 . . ?
C1E C1F H1FB 110.9 . . ?
H1FA C1F H1FB 108.9 . . ?
N6 C1G H1GA 110.6 . . ?
N6 C1G H1GB 110.6 . . ?
H1GA C1G H1GB 108.7 . . ?
C1H C1G N6 105.7(15) . . ?
C1H C1G H1GA 110.6 . . ?
C1H C1G H1GB 110.6 . . ?
C1G C1H H1HA 109.5 . . ?
C1G C1H H1HB 109.5 . . ?
C1G C1H H1HC 109.5 . . ?
H1HA C1H H1HB 109.5 . . ?
H1HA C1H H1HC 109.5 . . ?
H1HB C1H H1HC 109.5 . . ?

loop_
_geom_bond_atom_site_label_1
_geom_bond_atom_site_label_2
_geom_bond_distance
_geom_bond_site_symmetry_2
_geom_bond_publ_flag
Pt1 P1 2.284(2) . ?
Pt1 P2 2.291(2) . ?
Pt1 C1S 2.007(9) . ?
Pt1 C16S 2.006(8) . ?
Pt2 P3 2.277(3) . ?
Pt2 P4 2.273(3) . ?
Pt2 C4S 1.991(9) . ?
Pt2 C5S 1.985(9) . ?
Pt3 P5 2.2826(19) . ?
Pt3 P6 2.281(2) . ?
Pt3 C8S 2.017(8) . ?
Pt3 C9S 2.005(7) . ?
Pt4 P7 2.289(2) . ?
Pt4 P8 2.270(2) . ?
Pt4 C12S 1.994(7) . ?
Pt4 C13S 2.030(9) . ?
P1 C1 1.842(9) . ?
P1 C7 1.826(10) . ?
P1 C13 1.835(9) . ?
P2 C15 1.839(8) . ?
P2 C18 1.839(8) . ?
P2 C24 1.806(10) . ?
P3 C30 1.814(12) . ?
P3 C36 1.856(9) . ?
P3 C42 1.829(12) . ?
P4 C44 1.834(12) . ?
P4 C47 1.815(12) . ?
P4 C53 1.850(13) . ?
P5 C59 1.832(9) . ?
P5 C65 1.819(8) . ?
P5 C71 1.831(8) . ?
P6 C73 1.832(7) . ?
P6 C76 1.837(8) . ?
P6 C82 1.818(7) . ?
P7 C88 1.820(9) . ?
P7 C94 1.818(8) . ?
P7 C100 1.856(8) . ?
P8 C102 1.838(10) . ?
P8 C105 1.814(10) . ?
P8 C111 1.848(10) . ?
C1 C2 1.348(15) . ?
C1 C6 1.402(15) . ?
C1S C2S 1.210(12) . ?
C2 H2 0.9500 . ?
C2 C3 1.412(15) . ?
C2S C3S 1.391(13) . ?
C3 H3 0.9500 . ?
C3 C4 1.36(2) . ?
C3S C4S 1.202(12) . ?
C4 H4 0.9500 . ?
C4 C5 1.41(2) . ?
C5 C6 1.426(18) . ?
C5S C6S 1.214(12) . ?
C6S C7S 1.391(12) . ?
C7 C8 1.363(12) . ?
C7 C12 1.389(13) . ?
C7S C8S 1.190(11) . ?
C8 H8 0.9500 . ?
C8 C9 1.406(14) . ?
C9 H9 0.9500 . ?
C9 C10 1.368(15) . ?
C9S C10S 1.211(10) . ?
C10 H10 0.9500 . ?
C10 C11 1.379(14) . ?
C10S C11S 1.371(11) . ?
C11 H11 0.9500 . ?
C11 C12 1.371(14) . ?
C11S C12S 1.217(11) . ?
C12 H12 0.9500 . ?
C13 H13A 0.9900 . ?
C13 H13B 0.9900 . ?
C13 C14 1.482(14) . ?
C13S C14S 1.194(12) . ?
C14 C15 1.530(14) . ?
C14 C16 1.546(15) . ?
C14 C17 1.536(13) . ?
C14S C15S 1.371(12) . ?
C15 H15A 0.9900 . ?
C15 H15B 0.9900 . ?
C15S C16S 1.195(12) . ?
C16 H16A 0.9800 . ?
C16 H16B 0.9800 . ?
C16 H16C 0.9800 . ?
C17 H17A 0.9800 . ?
C17 H17B 0.9800 . ?
C17 H17C 0.9800 . ?
C18 C19 1.382(12) . ?
C18 C23 1.335(13) . ?
C19 H19 0.9500 . ?
C19 C20 1.370(13) . ?
C20 H20 0.9500 . ?
C20 C21 1.410(16) . ?
C21 H21 0.9500 . ?
C21 C22 1.358(15) . ?
C22 H22 0.9500 . ?
C22 C23 1.403(14) . ?
C23 H23 0.9500 . ?
C24 C25 1.380(15) . ?
C24 C29 1.345(15) . ?
C25 H25 0.9500 . ?
C25 C26 1.417(17) . ?
C26 H26 0.9500 . ?
C26 C27 1.343(18) . ?
C27 H27 0.9500 . ?
C27 C28 1.296(19) . ?
C28 H28 0.9500 . ?
C28 C29 1.411(18) . ?
C29 H29 0.9500 . ?
C30 C31 1.374(18) . ?
C30 C35 1.388(17) . ?
C31 H31 0.9500 . ?
C31 C32 1.384(17) . ?
C32 H32 0.9500 . ?
C32 C33 1.38(2) . ?
C33 H33 0.9500 . ?
C33 C34 1.38(2) . ?
C34 H34 0.9500 . ?
C34 C35 1.39(2) . ?
C35 H35 0.9500 . ?
C36 C37 1.3900 . ?
C36 C41 1.3900 . ?
C37 H37 0.9500 . ?
C37 C38 1.3900 . ?
C38 C39 1.3900 . ?
C39 C40 1.3900 . ?
C40 C41 1.3900 . ?
C42 H42A 0.9900 . ?
C42 H42B 0.9900 . ?
C42 C43 1.54(2) . ?
C43 C44 1.52(2) . ?
C43 C45 1.48(2) . ?
C43 C46 1.559(19) . ?
C44 H44A 0.9900 . ?
C44 H44B 0.9900 . ?
C45 H45A 0.9800 . ?
C45 H45B 0.9800 . ?
C45 H45C 0.9800 . ?
C46 H46A 0.9800 . ?
C46 H46B 0.9800 . ?
C46 H46C 0.9800 . ?
C47 C48 1.387(17) . ?
C47 C52 1.376(15) . ?
C48 H48 0.9500 . ?
C48 C49 1.393(19) . ?
C49 H49 0.9500 . ?
C49 C50 1.397(19) . ?
C50 H50 0.9500 . ?
C50 C51 1.341(16) . ?
C51 H51 0.9500 . ?
C51 C52 1.377(15) . ?
C52 H52 0.9500 . ?
C53 C54 1.410(15) . ?
C53 C58 1.398(16) . ?
C54 H54 0.9500 . ?
C54 C55 1.41(2) . ?
C55 H55 0.9500 . ?
C55 C56 1.37(2) . ?
C56 H56 0.9500 . ?
C56 C57 1.368(18) . ?
C57 H57 0.9500 . ?
C57 C58 1.417(18) . ?
C58 H58 0.9500 . ?
C59 C60 1.389(12) . ?
C59 C64 1.407(11) . ?
C60 H60 0.9500 . ?
C60 C61 1.376(12) . ?
C61 H61 0.9500 . ?
C61 C62 1.381(13) . ?
C62 H62 0.9500 . ?
C62 C63 1.364(14) . ?
C63 H63 0.9500 . ?
C63 C64 1.381(13) . ?
C64 H64 0.9500 . ?
C65 C66 1.393(13) . ?
C65 C70 1.381(12) . ?
C66 H66 0.9500 . ?
C66 C67 1.394(12) . ?
C67 H67 0.9500 . ?
C67 C68 1.374(14) . ?
C68 H68 0.9500 . ?
C68 C69 1.389(15) . ?
C69 H69 0.9500 . ?
C69 C70 1.390(13) . ?
C70 H70 0.9500 . ?
C71 H71A 0.9900 . ?
C71 H71B 0.9900 . ?
C71 C72 1.533(11) . ?
C72 C73 1.539(10) . ?
C72 C74 1.533(10) . ?
C72 C75 1.540(11) . ?
C73 H73A 0.9900 . ?
C73 H73B 0.9900 . ?
C74 H74A 0.9800 . ?
C74 H74B 0.9800 . ?
C74 H74C 0.9800 . ?
C75 H75A 0.9800 . ?
C75 H75B 0.9800 . ?
C75 H75C 0.9800 . ?
C76 C77 1.383(11) . ?
C76 C81 1.388(11) . ?
C77 H77 0.9500 . ?
C77 C78 1.377(11) . ?
C78 H78 0.9500 . ?
C78 C79 1.395(13) . ?
C79 H79 0.9500 . ?
C79 C80 1.385(13) . ?
C80 H80 0.9500 . ?
C80 C81 1.389(11) . ?
C81 H81 0.9500 . ?
C82 C83 1.388(11) . ?
C82 C87 1.391(11) . ?
C83 H83 0.9500 . ?
C83 C84 1.387(11) . ?
C84 H84 0.9500 . ?
C84 C85 1.365(12) . ?
C85 H85 0.9500 . ?
C85 C86 1.386(12) . ?
C86 H86 0.9500 . ?
C86 C87 1.395(11) . ?
C87 H87 0.9500 . ?
C88 C89 1.377(13) . ?
C88 C93 1.392(13) . ?
C89 H89 0.9500 . ?
C89 C90 1.384(15) . ?
C90 H90 0.9500 . ?
C90 C91 1.387(18) . ?
C91 H91 0.9500 . ?
C91 C92 1.355(16) . ?
C92 H92 0.9500 . ?
C92 C93 1.385(14) . ?
C93 H93 0.9500 . ?
C94 C95 1.393(11) . ?
C94 C99 1.380(11) . ?
C95 H95 0.9500 . ?
C95 C96 1.384(11) . ?
C96 H96 0.9500 . ?
C96 C97 1.395(12) . ?
C97 H97 0.9500 . ?
C97 C98 1.378(12) . ?
C98 H98 0.9500 . ?
C98 C99 1.385(12) . ?
C99 H99 0.9500 . ?
C100 H10A 0.9900 . ?
C100 H10B 0.9900 . ?
C100 C101 1.528(12) . ?
C101 C102 1.543(13) . ?
C101 C103 1.537(12) . ?
C101 C104 1.523(12) . ?
C102 H10C 0.9900 . ?
C102 H10D 0.9900 . ?
C103 H10E 0.9800 . ?
C103 H10F 0.9800 . ?
C103 H10G 0.9800 . ?
C104 H10H 0.9800 . ?
C104 H10I 0.9800 . ?
C104 H10J 0.9800 . ?
C105 C106 1.398(12) . ?
C105 C110 1.391(14) . ?
C106 H106 0.9500 . ?
C106 C107 1.393(16) . ?
C107 H107 0.9500 . ?
C107 C108 1.376(17) . ?
C108 H108 0.9500 . ?
C108 C109 1.378(14) . ?
C109 H109 0.9500 . ?
C109 C110 1.383(14) . ?
C110 H110 0.9500 . ?
C111 C112 1.373(15) . ?
C111 C116 1.375(15) . ?
C112 H112 0.9500 . ?
C112 C113 1.381(15) . ?
C113 H113 0.9500 . ?
C113 C114 1.362(19) . ?
C114 H114 0.9500 . ?
C114 C115 1.356(18) . ?
C115 H115 0.9500 . ?
C115 C116 1.412(15) . ?
C116 H116 0.9500 . ?
Cl1 C1B 1.7748 . ?
Cl4 C1B 1.7647 . ?
C1B H1BA 0.9900 . ?
C1B H1BB 0.9900 . ?
Cl2 C1A 1.751(9) . ?
Cl3 C1A 1.747(8) . ?
C1A H1AA 0.9900 . ?
C1A H1AB 0.9900 . ?
Cl5 C1D 1.7766 . ?
Cl6 C1D 1.7652 . ?
C1D H1DA 0.9900 . ?
C1D H1DB 0.9900 . ?
N6 H6A 0.9100 . ?
N6 H6B 0.9100 . ?
N6 C1F 1.473(15) . ?
N6 C1G 1.475(14) . ?
C1E H1EA 0.9800 . ?
C1E H1EB 0.9800 . ?
C1E H1EC 0.9800 . ?
C1E C1F 1.542(15) . ?
C1F H1FA 0.9900 . ?
C1F H1FB 0.9900 . ?
C1G H1GA 0.9900 . ?
C1G H1GB 0.9900 . ?
C1G C1H 1.462(16) . ?
C1H H1HA 0.9800 . ?
C1H H1HB 0.9800 . ?
C1H H1HC 0.9800 . ?

loop_
_geom_torsion_atom_site_label_1
_geom_torsion_atom_site_label_2
_geom_torsion_atom_site_label_3
_geom_torsion_atom_site_label_4
_geom_torsion
_geom_torsion_site_symmetry_1
_geom_torsion_site_symmetry_2
_geom_torsion_site_symmetry_3
_geom_torsion_site_symmetry_4
_geom_torsion_publ_flag
Pt1 P1 C1 C2 -13.5(10) . . . . ?
Pt1 P1 C1 C6 175.1(8) . . . . ?
Pt1 P1 C7 C8 -19.5(9) . . . . ?
Pt1 P1 C7 C12 156.7(8) . . . . ?
Pt1 P1 C13 C14 -41.4(10) . . . . ?
Pt1 P2 C15 C14 40.9(9) . . . . ?
Pt1 P2 C18 C19 -140.8(8) . . . . ?
Pt1 P2 C18 C23 39.4(11) . . . . ?
Pt1 P2 C24 C25 -163.6(8) . . . . ?
Pt1 P2 C24 C29 27.8(11) . . . . ?
Pt2 P3 C30 C31 -5.2(12) . . . . ?
Pt2 P3 C30 C35 178.3(9) . . . . ?
Pt2 P3 C36 C37 -85.6(6) . . . . ?
Pt2 P3 C36 C41 91.9(7) . . . . ?
Pt2 P3 C42 C43 39.0(15) . . . . ?
Pt2 P4 C44 C43 -34.1(17) . . . . ?
Pt2 P4 C47 C48 -82.6(12) . . . . ?
Pt2 P4 C47 C52 96.4(11) . . . . ?
Pt2 P4 C53 C54 179.9(8) . . . . ?
Pt2 P4 C53 C58 1.2(10) . . . . ?
Pt3 P5 C59 C60 15.3(8) . . . . ?
Pt3 P5 C59 C64 -171.3(6) . . . . ?
Pt3 P5 C65 C66 -94.2(6) . . . . ?
Pt3 P5 C65 C70 80.0(7) . . . . ?
Pt3 P5 C71 C72 40.5(7) . . . . ?
Pt3 P6 C73 C72 -40.9(6) . . . . ?
Pt3 P6 C76 C77 176.1(5) . . . . ?
Pt3 P6 C76 C81 -0.2(7) . . . . ?
Pt3 P6 C82 C83 96.0(6) . . . . ?
Pt3 P6 C82 C87 -74.6(6) . . . . ?
Pt4 P7 C88 C89 19.8(8) . . . . ?
Pt4 P7 C88 C93 -165.3(6) . . . . ?
Pt4 P7 C94 C95 68.8(7) . . . . ?
Pt4 P7 C94 C99 -108.2(7) . . . . ?
Pt4 P7 C100 C101 19.4(8) . . . . ?
Pt4 P8 C102 C101 -42.8(8) . . . . ?
Pt4 P8 C105 C106 176.3(7) . . . . ?
Pt4 P8 C105 C110 -0.9(9) . . . . ?
Pt4 P8 C111 C112 -64.6(8) . . . . ?
Pt4 P8 C111 C116 109.3(8) . . . . ?
P1 C1 C2 C3 -174.1(10) . . . . ?
P1 C1 C6 C5 175.2(12) . . . . ?
P1 C7 C8 C9 176.9(8) . . . . ?
P1 C7 C12 C11 -177.8(9) . . . . ?
P1 C13 C14 C15 65.6(11) . . . . ?
P1 C13 C14 C16 -58.5(11) . . . . ?
P1 C13 C14 C17 -177.7(8) . . . . ?
P2 C18 C19 C20 176.6(9) . . . . ?
P2 C18 C23 C22 -178.0(11) . . . . ?
P2 C24 C25 C26 -175.2(10) . . . . ?
P2 C24 C29 C28 175.5(12) . . . . ?
P3 C30 C31 C32 -175.4(10) . . . . ?
P3 C30 C35 C34 174.7(11) . . . . ?
P3 C36 C37 C38 177.5(8) . . . . ?
P3 C36 C41 C40 -177.4(8) . . . . ?
P3 C42 C43 C44 -74.7(17) . . . . ?
P3 C42 C43 C45 52.1(17) . . . . ?
P3 C42 C43 C46 169.9(13) . . . . ?
P4 C47 C48 C49 -179.6(13) . . . . ?
P4 C47 C52 C51 -178.7(10) . . . . ?
P4 C53 C54 C55 -175.7(10) . . . . ?
P4 C53 C58 C57 176.8(9) . . . . ?
P5 C59 C60 C61 172.1(7) . . . . ?
P5 C59 C64 C63 -172.9(7) . . . . ?
P5 C65 C66 C67 176.3(6) . . . . ?
P5 C65 C70 C69 -175.3(6) . . . . ?
P5 C71 C72 C73 -74.3(7) . . . . ?
P5 C71 C72 C74 51.3(8) . . . . ?
P5 C71 C72 C75 169.5(6) . . . . ?
P6 C76 C77 C78 -175.9(6) . . . . ?
P6 C76 C81 C80 175.6(6) . . . . ?
P6 C82 C83 C84 -171.4(6) . . . . ?
P6 C82 C87 C86 170.4(6) . . . . ?
P7 C88 C89 C90 173.0(8) . . . . ?
P7 C88 C93 C92 -172.5(7) . . . . ?
P7 C94 C95 C96 -174.5(7) . . . . ?
P7 C94 C99 C98 174.9(7) . . . . ?
P7 C100 C101 C102 -62.1(9) . . . . ?
P7 C100 C101 C103 -177.6(6) . . . . ?
P7 C100 C101 C104 63.4(9) . . . . ?
P8 C105 C106 C107 -173.5(9) . . . . ?
P8 C105 C110 C109 175.1(7) . . . . ?
P8 C111 C112 C113 175.1(8) . . . . ?
P8 C111 C116 C115 -175.5(8) . . . . ?
C1 P1 C7 C8 107.0(8) . . . . ?
C1 P1 C7 C12 -76.8(10) . . . . ?
C1 P1 C13 C14 -164.0(9) . . . . ?
C1 C2 C3 C4 -2(2) . . . . ?
C2 C1 C6 C5 4(2) . . . . ?
C2 C3 C4 C5 6(3) . . . . ?
C3 C4 C5 C6 -5(3) . . . . ?
C4 C5 C6 C1 0(2) . . . . ?
C6 C1 C2 C3 -3.1(19) . . . . ?
C7 P1 C1 C2 -139.1(9) . . . . ?
C7 P1 C1 C6 49.5(10) . . . . ?
C7 P1 C13 C14 85.6(9) . . . . ?
C7 C8 C9 C10 2.3(16) . . . . ?
C8 C7 C12 C11 -1.6(17) . . . . ?
C8 C9 C10 C11 -4.1(17) . . . . ?
C9 C10 C11 C12 3.1(18) . . . . ?
C10 C11 C12 C7 -0.2(18) . . . . ?
C12 C7 C8 C9 0.6(15) . . . . ?
C13 P1 C1 C2 111.3(9) . . . . ?
C13 P1 C1 C6 -60.2(10) . . . . ?
C13 P1 C7 C8 -149.1(8) . . . . ?
C13 P1 C7 C12 27.1(10) . . . . ?
C13 C14 C15 P2 -65.4(11) . . . . ?
C15 P2 C18 C19 -9.5(10) . . . . ?
C15 P2 C18 C23 170.6(10) . . . . ?
C15 P2 C24 C25 71.7(10) . . . . ?
C15 P2 C24 C29 -96.9(11) . . . . ?
C16 C14 C15 P2 58.6(11) . . . . ?
C17 C14 C15 P2 177.3(8) . . . . ?
C18 P2 C15 C14 -89.1(9) . . . . ?
C18 P2 C24 C25 -38.7(10) . . . . ?
C18 P2 C24 C29 152.7(10) . . . . ?
C18 C19 C20 C21 0.2(19) . . . . ?
C19 C18 C23 C22 2(2) . . . . ?
C19 C20 C21 C22 5(2) . . . . ?
C20 C21 C22 C23 -6(2) . . . . ?
C21 C22 C23 C18 3(2) . . . . ?
C23 C18 C19 C20 -3.6(18) . . . . ?
C24 P2 C15 C14 162.7(8) . . . . ?
C24 P2 C18 C19 95.6(9) . . . . ?
C24 P2 C18 C23 -84.3(11) . . . . ?
C24 C25 C26 C27 -3(2) . . . . ?
C25 C24 C29 C28 6(2) . . . . ?
C25 C26 C27 C28 12(2) . . . . ?
C26 C27 C28 C29 -12(3) . . . . ?
C27 C28 C29 C24 3(3) . . . . ?
C29 C24 C25 C26 -5.9(18) . . . . ?
C30 P3 C36 C37 37.9(8) . . . . ?
C30 P3 C36 C41 -144.6(7) . . . . ?
C30 P3 C42 C43 -87.8(13) . . . . ?
C30 C31 C32 C33 -1(2) . . . . ?
C31 C30 C35 C34 -2(2) . . . . ?
C31 C32 C33 C34 2(2) . . . . ?
C32 C33 C34 C35 -3(3) . . . . ?
C33 C34 C35 C30 3(2) . . . . ?
C35 C30 C31 C32 1(2) . . . . ?
C36 P3 C30 C31 -126.8(11) . . . . ?
C36 P3 C30 C35 56.6(12) . . . . ?
C36 P3 C42 C43 162.7(12) . . . . ?
C36 C37 C38 C39 0.0 . . . . ?
C37 C36 C41 C40 0.0 . . . . ?
C37 C38 C39 C40 0.0 . . . . ?
C38 C39 C40 C41 0.0 . . . . ?
C39 C40 C41 C36 0.0 . . . . ?
C41 C36 C37 C38 0.0 . . . . ?
C42 P3 C30 C31 124.1(11) . . . . ?
C42 P3 C30 C35 -52.5(13) . . . . ?
C42 P3 C36 C37 146.5(7) . . . . ?
C42 P3 C36 C41 -36.1(8) . . . . ?
C42 C43 C44 P4 71.5(18) . . . . ?
C44 P4 C47 C48 46.5(13) . . . . ?
C44 P4 C47 C52 -134.5(12) . . . . ?
C44 P4 C53 C54 50.0(10) . . . . ?
C44 P4 C53 C58 -128.8(10) . . . . ?
C45 C43 C44 P4 -55.5(19) . . . . ?
C46 C43 C44 P4 -171.9(15) . . . . ?
C47 P4 C44 C43 -159.8(14) . . . . ?
C47 P4 C53 C54 -56.3(10) . . . . ?
C47 P4 C53 C58 125.0(10) . . . . ?
C47 C48 C49 C50 -2(3) . . . . ?
C48 C47 C52 C51 0(2) . . . . ?
C48 C49 C50 C51 2(3) . . . . ?
C49 C50 C51 C52 0(2) . . . . ?
C50 C51 C52 C47 -1(2) . . . . ?
C52 C47 C48 C49 1(2) . . . . ?
C53 P4 C44 C43 91.8(15) . . . . ?
C53 P4 C47 C48 154.5(12) . . . . ?
C53 P4 C47 C52 -26.4(12) . . . . ?
C53 C54 C55 C56 -3(2) . . . . ?
C54 C53 C58 C57 -1.9(17) . . . . ?
C54 C55 C56 C57 2(2) . . . . ?
C55 C56 C57 C58 -1(2) . . . . ?
C56 C57 C58 C53 0.7(19) . . . . ?
C58 C53 C54 C55 3.0(17) . . . . ?
C59 P5 C65 C66 29.6(7) . . . . ?
C59 P5 C65 C70 -156.2(7) . . . . ?
C59 P5 C71 C72 -90.2(6) . . . . ?
C59 C60 C61 C62 0.5(13) . . . . ?
C60 C59 C64 C63 0.8(13) . . . . ?
C60 C61 C62 C63 1.3(14) . . . . ?
C61 C62 C63 C64 -2.0(15) . . . . ?
C62 C63 C64 C59 1.0(15) . . . . ?
C64 C59 C60 C61 -1.6(13) . . . . ?
C65 P5 C59 C60 -105.2(7) . . . . ?
C65 P5 C59 C64 68.3(8) . . . . ?
C65 P5 C71 C72 163.2(6) . . . . ?
C65 C66 C67 C68 -0.8(13) . . . . ?
C66 C65 C70 C69 -1.1(12) . . . . ?
C66 C67 C68 C69 -1.3(13) . . . . ?
C67 C68 C69 C70 2.3(13) . . . . ?
C68 C69 C70 C65 -1.1(13) . . . . ?
C70 C65 C66 C67 2.0(12) . . . . ?
C71 P5 C59 C60 146.9(7) . . . . ?
C71 P5 C59 C64 -39.7(8) . . . . ?
C71 P5 C65 C66 138.9(7) . . . . ?
C71 P5 C65 C70 -46.9(7) . . . . ?
C71 C72 C73 P6 74.7(7) . . . . ?
C73 P6 C76 C77 47.4(7) . . . . ?
C73 P6 C76 C81 -128.9(6) . . . . ?
C73 P6 C82 C83 -136.6(6) . . . . ?
C73 P6 C82 C87 52.7(7) . . . . ?
C74 C72 C73 P6 -50.4(8) . . . . ?
C75 C72 C73 P6 -169.1(5) . . . . ?
C76 P6 C73 C72 85.9(6) . . . . ?
C76 P6 C82 C83 -27.9(7) . . . . ?
C76 P6 C82 C87 161.4(6) . . . . ?
C76 C77 C78 C79 0.2(12) . . . . ?
C77 C76 C81 C80 -0.7(11) . . . . ?
C77 C78 C79 C80 -0.6(12) . . . . ?
C78 C79 C80 C81 0.3(12) . . . . ?
C79 C80 C81 C76 0.3(12) . . . . ?
C81 C76 C77 C78 0.5(11) . . . . ?
C82 P6 C73 C72 -164.8(5) . . . . ?
C82 P6 C76 C77 -61.4(7) . . . . ?
C82 P6 C76 C81 122.2(6) . . . . ?
C82 C83 C84 C85 1.7(12) . . . . ?
C83 C82 C87 C86 -0.4(11) . . . . ?
C83 C84 C85 C86 -1.6(12) . . . . ?
C84 C85 C86 C87 0.5(12) . . . . ?
C85 C86 C87 C82 0.5(12) . . . . ?
C87 C82 C83 C84 -0.6(11) . . . . ?
C88 P7 C94 C95 -54.9(7) . . . . ?
C88 P7 C94 C99 128.0(7) . . . . ?
C88 P7 C100 C101 143.1(7) . . . . ?
C88 C89 C90 C91 -0.5(17) . . . . ?
C89 C88 C93 C92 2.6(14) . . . . ?
C89 C90 C91 C92 2.5(18) . . . . ?
C90 C91 C92 C93 -2.0(17) . . . . ?
C91 C92 C93 C88 -0.6(15) . . . . ?
C93 C88 C89 C90 -2.0(14) . . . . ?
C94 P7 C88 C89 143.7(7) . . . . ?
C94 P7 C88 C93 -41.3(8) . . . . ?
C94 P7 C100 C101 -111.1(7) . . . . ?
C94 C95 C96 C97 -1.7(13) . . . . ?
C95 C94 C99 C98 -2.0(13) . . . . ?
C95 C96 C97 C98 0.1(14) . . . . ?
C96 C97 C98 C99 0.5(14) . . . . ?
C97 C98 C99 C94 0.5(14) . . . . ?
C99 C94 C95 C96 2.7(12) . . . . ?
C100 P7 C88 C89 -107.1(8) . . . . ?
C100 P7 C88 C93 67.9(8) . . . . ?
C100 P7 C94 C95 -158.4(6) . . . . ?
C100 P7 C94 C99 24.6(8) . . . . ?
C100 C101 C102 P8 75.5(9) . . . . ?
C102 P8 C105 C106 46.8(9) . . . . ?
C102 P8 C105 C110 -130.4(8) . . . . ?
C102 P8 C111 C112 60.0(8) . . . . ?
C102 P8 C111 C116 -126.1(8) . . . . ?
C103 C101 C102 P8 -168.7(7) . . . . ?
C104 C101 C102 P8 -49.8(9) . . . . ?
C105 P8 C102 C101 86.0(8) . . . . ?
C105 P8 C111 C112 169.3(7) . . . . ?
C105 P8 C111 C116 -16.8(9) . . . . ?
C105 C106 C107 C108 -3.3(19) . . . . ?
C106 C105 C110 C109 -2.2(14) . . . . ?
C106 C107 C108 C109 1.2(19) . . . . ?
C107 C108 C109 C110 0.4(17) . . . . ?
C108 C109 C110 C105 0.1(15) . . . . ?
C110 C105 C106 C107 3.8(16) . . . . ?
C111 P8 C102 C101 -161.8(7) . . . . ?
C111 P8 C105 C106 -61.7(9) . . . . ?
C111 P8 C105 C110 121.0(8) . . . . ?
C111 C112 C113 C114 0.7(16) . . . . ?
C112 C111 C116 C115 -1.6(15) . . . . ?
C112 C113 C114 C115 -1.8(17) . . . . ?
C113 C114 C115 C116 1.1(18) . . . . ?
C114 C115 C116 C111 0.6(17) . . . . ?
C116 C111 C112 C113 1.0(15) . . . . ?
C1F N6 C1G C1H 84.2(19) . . . . ?
C1G N6 C1F C1E 173.2(14) . . . . ?

loop_
_smtbx_masks_void_nr
_smtbx_masks_void_average_x
_smtbx_masks_void_average_y
_smtbx_masks_void_average_z
_smtbx_masks_void_volume
_smtbx_masks_void_count_electrons
_smtbx_masks_void_content
1 0.000 0.000 -0.005 3729.3 363.6 '9 CH2Cl2'
2 -0.085 0.247 0.533 69.9 4.8 '0.5 H2O'
3 0.085 0.753 0.467 69.9 5.3 '0.5 H2O'
4 0.247 0.332 0.467 69.9 5.3 '0.5 H2O'
5 0.333 0.667 0.831 152.8 0.0 ?
6 0.332 0.085 0.533 69.9 4.8 '0.5 H2O'
7 0.667 0.333 0.169 152.8 7.5 ?
8 0.668 0.915 0.467 69.9 5.3 '0.5 H2O'
9 0.753 0.668 0.533 69.9 4.8 '0.5 H2O'
